data_7247036
loop_
_publ_author_name
'Faraonov, Maxim A.'
'Yudanova, Evgeniya I.'
'Kuzmin, Alexey V.'
'Khasanov, Salavat S.'
'Troyanov, Sergey I.'
'Otsuka, Akihiro'
'Yamochi, Hideki'
'Kitagawa, Hiroshi'
'Konarev, Dmitri V.'

_publ_section_title
;
 Synthesis, structure and properties of coordination complexes of tin(ii)
 phthalocyanine and naphthalocyanine with transition metal fragments
;
_journal_issue 33
_journal_name_full CrystEngComm
_journal_page_first 4620
_journal_page_last 4637
_journal_paper_doi 10.1039/D3CE00564J
_journal_volume 25
_journal_year 2023
_chemical_compound_source no
_chemical_formula_moiety 'C48 H24 N8 Sn, C11 O11 Ir4, C20 H30 Cr, 2(C6 H4 Cl2)'
_chemical_formula_sum 'C91 H62 Cl4 Cr Ir4 N8 O11 Sn'
_chemical_formula_weight 2524.77
_chemical_melting_point ?
_chemical_name_systematic
'Decamethylchromosenium salt of tin(II) naphthalocyanine coordinated Ir4(CO)11 cluster, dichlorobenzene solvate'
_chemical_properties_physical Air-sensitive,Oxygen-sensitive
_space_group_crystal_system triclinic
_space_group_IT_number 2
_space_group_name_Hall '-P 1'
_space_group_name_H-M_alt 'P -1'
_atom_sites_solution_hydrogens geom
_atom_sites_solution_primary direct
_atom_sites_solution_secondary difmap
_audit_creation_method SHELXL-2013
_audit_update_record
;
2023-05-28 deposited with the CCDC.	2023-07-13 downloaded from the CCDC.
;
_cell_angle_alpha 109.856(5)
_cell_angle_beta 98.694(7)
_cell_angle_gamma 95.271(7)
_cell_formula_units_Z 4
_cell_length_a 16.1813(18)
_cell_length_b 14.7119(8)
_cell_length_c 37.959(2)
_cell_measurement_reflns_used 3883
_cell_measurement_temperature 100(2)
_cell_measurement_theta_max 21.7070
_cell_measurement_theta_min 2.7300
_cell_volume 8301.3(12)
_computing_cell_refinement 'CrysAlisPro 1.171.38.46 (Rigaku OD, 2015)'
_computing_data_collection 'CrysAlisPro 1.171.38.46 (Rigaku OD, 2015)'
_computing_data_reduction 'CrysAlisPro 1.171.38.46 (Rigaku OD, 2015)'
_computing_molecular_graphics WinGx
_computing_publication_material WinGx
_computing_structure_refinement 'SHELXL-2013 (Sheldrick, 2013)'
_computing_structure_solution 'SHELXS-2013 (Sheldrick, 2013)'
_diffrn_ambient_environment N~2~
_diffrn_ambient_temperature 100(2)
_diffrn_detector 'CCD plate'
_diffrn_detector_area_resol_mean 5.2283
_diffrn_detector_type AtlasS2
_diffrn_measured_fraction_theta_full 0.929
_diffrn_measured_fraction_theta_max 0.828
_diffrn_measurement_device 'four-circle diffractometer'
_diffrn_measurement_device_type 'Xcalibur, AtlasS2, Gemini'
_diffrn_radiation_monochromator graphite
_diffrn_radiation_probe x-ray
_diffrn_radiation_type 'Mo K\a'
_diffrn_radiation_wavelength 0.71073
_diffrn_reflns_av_R_equivalents 0.1261
_diffrn_reflns_av_sigmaI/netI 0.4101
_diffrn_reflns_Laue_measured_fraction_full 0.929
_diffrn_reflns_Laue_measured_fraction_max 0.828
_diffrn_reflns_limit_h_max 18
_diffrn_reflns_limit_h_min -18
_diffrn_reflns_limit_k_max 16
_diffrn_reflns_limit_k_min -13
_diffrn_reflns_limit_l_max 47
_diffrn_reflns_limit_l_min -47
_diffrn_reflns_number 63204
_diffrn_reflns_point_group_measured_fraction_full 0.929
_diffrn_reflns_point_group_measured_fraction_max 0.828
_diffrn_reflns_theta_full 25.242
_diffrn_reflns_theta_max 26.758
_diffrn_reflns_theta_min 1.957
_diffrn_source 'fine-focus sealed X-ray tube'
_diffrn_source_type 'Enhance (Mo) X-ray Source'
_exptl_absorpt_coefficient_mu 7.006
_exptl_absorpt_correction_T_max 1.00000
_exptl_absorpt_correction_T_min 0.93885
_exptl_absorpt_correction_type multi-scan
_exptl_absorpt_process_details
;
CrysAlisPro 1.171.38.43 (Rigaku Oxford Diffraction, 2015)
Empirical absorption correction using spherical harmonics,
 implemented in SCALE3 ABSPACK scaling algorithm.
;
_exptl_crystal_colour black
_exptl_crystal_density_diffrn 2.020
_exptl_crystal_description needle
_exptl_crystal_F_000 4808
_exptl_crystal_preparation 'Magnetic properties'
_exptl_crystal_recrystallization_method 'Re-crystallisation from solvent: o-dichlorobenzene/n-hexane'
_exptl_crystal_size_max 0.199
_exptl_crystal_size_mid 0.038
_exptl_crystal_size_min 0.021
_refine_diff_density_max 8.541
_refine_diff_density_min -4.495
_refine_diff_density_rms 0.498
_refine_ls_extinction_method none
_refine_ls_goodness_of_fit_ref 0.991
_refine_ls_hydrogen_treatment constr
_refine_ls_matrix_type full
_refine_ls_number_parameters 2088
_refine_ls_number_reflns 39142
_refine_ls_number_restraints 2985
_refine_ls_restrained_S_all 0.960
_refine_ls_R_factor_all 0.2689
_refine_ls_R_factor_gt 0.1638
_refine_ls_shift/su_max 0.002
_refine_ls_shift/su_mean 0.000
_refine_ls_structure_factor_coef Fsqd
_refine_ls_weighting_details
;
 w=1/[\s^2^(Fo^2^)+(0.1768P)^2^]
 where P=(Fo^2^+2Fc^2^)/3
;
_refine_ls_weighting_scheme calc
_refine_ls_wR_factor_gt 0.3552
_refine_ls_wR_factor_ref 0.3897
_reflns_Friedel_coverage 0.000
_reflns_number_gt 14121
_reflns_number_total 39142
_reflns_threshold_expression 'I > 2\s(I)'
_twin_special_details
;
Component 2 rotated by 179.9577\% 
 around [0.99 0.10 0.12] (reciprocal) or [1.00 -0.00 -0.00] (direct)
;
_cod_data_source_file d3ce00564j2.cif
_cod_data_source_block DMCpCrIr4CO11SnNc2C6H4Cl2
_cod_depositor_comments
;
The following automatic conversions were performed:

data item '_chemical_melting_point' value 'not measured' was changed
to '?' -- the value is undefined or not given.

Automatic conversion script
Id: cif_fix_values 8170 2020-07-09 18:12:32Z antanas 

 Adding full bibliography for 7247026--7247038.cif.
;
_cod_original_cell_volume 8301.4(12)
_cod_database_code 7247036
_shelx_space_group_comment
;
The symmetry employed for this shelxl refinement is uniquely defined
by the following loop, which should always be used as a source of
symmetry information in preference to the above space-group names.
They are only intended as comments.
;
_shelx_estimated_absorpt_t_min 0.336
_shelx_estimated_absorpt_t_max 0.867
_oxdiff_twin_items 2
_oxdiff_twin_integration_method simultaneous
_shelxl_version_number 2013-2

loop_
_space_group_symop_operation_xyz
'x, y, z'
'-x, -y, -z'

loop_
_atom_site_label
_atom_site_type_symbol
_atom_site_fract_x
_atom_site_fract_y
_atom_site_fract_z
_atom_site_U_iso_or_equiv
_atom_site_adp_type
_atom_site_occupancy
_atom_site_site_symmetry_order
_atom_site_calc_flag
_atom_site_refinement_flags_posn
_atom_site_refinement_flags_adp
_atom_site_refinement_flags_occupancy
_atom_site_disorder_assembly
_atom_site_disorder_group
Sn1 Sn 0.9608(2) 0.0889(2) 0.06933(10) 0.0198(8) Uani 1 1 d D U . . .
N101 N 0.8542(14) 0.1128(15) 0.0342(7) 0.024(4) Uani 1 1 d D U . . .
N102 N 1.0156(14) 0.2258(15) 0.0655(7) 0.019(3) Uani 1 1 d D U . . .
N103 N 1.0854(14) 0.0584(15) 0.0618(7) 0.021(3) Uani 1 1 d D U . . .
N104 N 0.9246(14) -0.0623(15) 0.0289(7) 0.022(3) Uani 1 1 d D U . . .
N105 N 0.7759(15) -0.0551(16) 0.0060(10) 0.023(6) Uani 1 1 d D U . . .
N106 N 0.8849(14) 0.2922(16) 0.0526(9) 0.015(5) Uani 1 1 d D U . . .
N107 N 1.1645(15) 0.2204(16) 0.0873(10) 0.021(6) Uani 1 1 d D U . . .
N108 N 1.0548(14) -0.1252(17) 0.0435(9) 0.021(6) Uani 1 1 d D U . . .
C101 C 0.7858(17) 0.0396(17) 0.0167(9) 0.018(6) Uani 1 1 d D U . . .
C102 C 0.7147(16) 0.0879(18) 0.0076(10) 0.022(6) Uani 1 1 d D U . . .
C103 C 0.7452(16) 0.1873(18) 0.0198(10) 0.019(6) Uani 1 1 d D U . . .
C104 C 0.8364(17) 0.1989(18) 0.0372(9) 0.020(6) Uani 1 1 d D U . . .
C105 C 0.9678(16) 0.2975(18) 0.0654(8) 0.015(5) Uani 1 1 d D U . . .
C106 C 1.0217(17) 0.3878(17) 0.0775(11) 0.018(6) Uani 1 1 d D U . . .
C107 C 1.1054(16) 0.3672(18) 0.0870(12) 0.019(6) Uani 1 1 d D U . . .
C108 C 1.0972(16) 0.2656(18) 0.0809(8) 0.022(5) Uani 1 1 d D U . . .
C109 C 1.1552(17) 0.1225(18) 0.0785(9) 0.022(5) Uani 1 1 d D U . . .
C110 C 1.2297(16) 0.0747(19) 0.0831(12) 0.028(6) Uani 1 1 d D U . . .
C111 C 1.1980(16) -0.0303(18) 0.0709(10) 0.022(6) Uani 1 1 d D U . . .
C112 C 1.1026(16) -0.0383(18) 0.0567(8) 0.021(5) Uani 1 1 d D U . . .
C113 C 0.9774(16) -0.1333(18) 0.0294(8) 0.021(5) Uani 1 1 d D U . . .
C114 C 0.9182(17) -0.2235(18) 0.0150(11) 0.024(6) Uani 1 1 d D U . . .
C115 C 0.8393(17) -0.2025(18) 0.0030(9) 0.022(6) Uani 1 1 d D U . . .
C116 C 0.8420(16) -0.0982(18) 0.0124(8) 0.017(5) Uani 1 1 d D U . . .
C117 C 0.6308(16) 0.058(2) -0.0070(12) 0.025(6) Uani 1 1 d D U . . .
H117 H 0.6089 -0.0091 -0.0148 0.030 Uiso 1 1 calc R U . . .
C118 C 0.6940(17) 0.257(2) 0.0176(13) 0.025(6) Uani 1 1 d D U . . .
H118 H 0.7184 0.3242 0.0265 0.030 Uiso 1 1 calc R U . . .
C119 C 1.0079(18) 0.4819(18) 0.0795(12) 0.017(6) Uani 1 1 d D U . . .
H119 H 0.9528 0.4958 0.0728 0.020 Uiso 1 1 calc R U . . .
C120 C 1.1726(18) 0.4367(19) 0.1004(12) 0.019(6) Uani 1 1 d D U . . .
H120 H 1.2272 0.4216 0.1070 0.023 Uiso 1 1 calc R U . . .
C121 C 1.3135(16) 0.105(2) 0.0960(12) 0.025(6) Uani 1 1 d D U . . .
H121 H 1.3357 0.1719 0.1022 0.030 Uiso 1 1 calc R U . . .
C122 C 1.2480(17) -0.093(2) 0.0755(13) 0.024(6) Uani 1 1 d D U . . .
H122 H 1.2259 -0.1599 0.0684 0.028 Uiso 1 1 calc R U . . .
C123 C 0.9314(19) -0.3193(18) 0.0121(12) 0.021(6) Uani 1 1 d D U . . .
H123 H 0.9863 -0.3334 0.0189 0.026 Uiso 1 1 calc R U . . .
C124 C 0.7717(19) -0.2810(18) -0.0122(11) 0.024(6) Uani 1 1 d D U . . .
H124 H 0.7183 -0.2676 -0.0218 0.029 Uiso 1 1 calc R U . . .
C125 C 0.5734(16) 0.1246(19) -0.0112(11) 0.025(6) Uani 1 1 d D U . . .
C126 C 0.4846(17) 0.092(2) -0.0253(13) 0.030(7) Uani 1 1 d D U . . .
H126 H 0.4609 0.0251 -0.0328 0.036 Uiso 1 1 calc R U . . .
C127 C 0.436(2) 0.160(2) -0.0276(14) 0.031(7) Uani 1 1 d D U . . .
H127 H 0.3772 0.1381 -0.0370 0.038 Uiso 1 1 calc R U . . .
C128 C 0.4627(19) 0.258(2) -0.0177(14) 0.034(7) Uani 1 1 d D U . . .
H128 H 0.4252 0.3014 -0.0210 0.041 Uiso 1 1 calc R U . . .
C129 C 0.5457(18) 0.288(2) -0.0029(13) 0.029(7) Uani 1 1 d D U . . .
H129 H 0.5651 0.3559 0.0048 0.035 Uiso 1 1 calc R U . . .
C130 C 0.6054(17) 0.2297(19) 0.0020(13) 0.027(6) Uani 1 1 d D U . . .
C131 C 1.0821(17) 0.5575(18) 0.0924(10) 0.014(6) Uani 1 1 d D U . . .
C132 C 1.0679(19) 0.6545(19) 0.0949(12) 0.016(6) Uani 1 1 d D U . . .
H132 H 1.0128 0.6680 0.0878 0.019 Uiso 1 1 calc R U . . .
C133 C 1.1364(19) 0.726(2) 0.1078(13) 0.022(7) Uani 1 1 d D U . . .
H133 H 1.1292 0.7900 0.1090 0.027 Uiso 1 1 calc R U . . .
C134 C 1.217(2) 0.707(2) 0.1194(13) 0.022(7) Uani 1 1 d D U . . .
H134 H 1.2625 0.7600 0.1290 0.027 Uiso 1 1 calc R U . . .
C135 C 1.2317(19) 0.6158(19) 0.1175(12) 0.023(6) Uani 1 1 d D U . . .
H135 H 1.2877 0.6045 0.1246 0.028 Uiso 1 1 calc R U . . .
C136 C 1.1611(17) 0.5364(18) 0.1046(11) 0.023(6) Uani 1 1 d D U . . .
C137 C 1.3680(16) 0.0402(19) 0.1004(12) 0.026(6) Uani 1 1 d D U . . .
C138 C 1.4601(18) 0.071(2) 0.1169(13) 0.031(7) Uani 1 1 d D U . . .
H138 H 1.4847 0.1373 0.1250 0.037 Uiso 1 1 calc R U . . .
C139 C 1.507(2) 0.005(2) 0.1201(13) 0.031(7) Uani 1 1 d D U . . .
H139 H 1.5649 0.0271 0.1316 0.037 Uiso 1 1 calc R U . . .
C140 C 1.4775(19) -0.094(2) 0.1079(12) 0.030(7) Uani 1 1 d D U . . .
H140 H 1.5159 -0.1389 0.1079 0.036 Uiso 1 1 calc R U . . .
C141 C 1.3925(18) -0.126(2) 0.0958(13) 0.031(7) Uani 1 1 d D U . . .
H141 H 1.3711 -0.1927 0.0904 0.038 Uiso 1 1 calc R U . . .
C142 C 1.3345(17) -0.0587(19) 0.0912(12) 0.024(6) Uani 1 1 d D U . . .
C143 C 0.8604(17) -0.3929(19) -0.0013(12) 0.025(6) Uani 1 1 d D U . . .
C144 C 0.870(2) -0.490(2) -0.0032(12) 0.028(7) Uani 1 1 d D U . . .
H144 H 0.9249 -0.5062 0.0024 0.034 Uiso 1 1 calc R U . . .
C145 C 0.8003(19) -0.561(2) -0.0132(13) 0.029(7) Uani 1 1 d D U . . .
H145 H 0.8067 -0.6233 -0.0116 0.035 Uiso 1 1 calc R U . . .
C146 C 0.7201(19) -0.543(2) -0.0258(13) 0.027(7) Uani 1 1 d D U . . .
H146 H 0.6732 -0.5938 -0.0343 0.032 Uiso 1 1 calc R U . . .
C147 C 0.7084(19) -0.452(2) -0.0261(12) 0.023(6) Uani 1 1 d D U . . .
H147 H 0.6536 -0.4392 -0.0343 0.027 Uiso 1 1 calc R U . . .
C148 C 0.7771(17) -0.3787(18) -0.0143(11) 0.019(6) Uani 1 1 d D U . . .
Ir21 Ir 0.94951(9) 0.11553(11) 0.13979(5) 0.0232(5) Uani 1 1 d G U . A 1
Ir22 Ir 0.85573(11) -0.03910(7) 0.14696(5) 0.0314(6) Uani 1 1 d G U . A 1
Ir23 Ir 0.78709(8) 0.12679(11) 0.15325(5) 0.0296(6) Uani 1 1 d G U . A 1
Ir24 Ir 0.91358(11) 0.12635(11) 0.20878(3) 0.0287(6) Uani 1 1 d G U . A 1
C201 C 0.99023(11) -0.00993(14) 0.13714(6) 0.025(2) Uani 1 1 d G U . A 1
C202 C 0.73937(9) -0.00625(14) 0.15804(7) 0.033(3) Uani 1 1 d G U . A 1
C203 C 0.87790(13) 0.22682(11) 0.14352(6) 0.022(2) Uani 1 1 d G U . A 1
C204 C 1.04889(11) 0.20363(17) 0.15316(8) 0.024(3) Uani 1 1 d G U . A 1
C205 C 0.81319(17) -0.13845(10) 0.09817(6) 0.035(4) Uani 1 1 d G U . A 1
C206 C 0.87998(17) -0.12158(11) 0.17419(8) 0.036(4) Uani 1 1 d G U . A 1
C207 C 0.70345(11) 0.1137(2) 0.10974(7) 0.031(5) Uani 1 1 d G U . A 1
C208 C 0.73664(13) 0.21625(16) 0.18852(8) 0.033(4) Uani 1 1 d G U . A 1
C209 C 1.01057(13) 0.07447(18) 0.22541(6) 0.039(5) Uani 1 1 d G U . A 1
C210 C 0.83831(17) 0.10157(18) 0.24009(5) 0.039(5) Uani 1 1 d G U . A 1
C211 C 0.95100(16) 0.26514(12) 0.23064(5) 0.029(4) Uani 1 1 d G U . A 1
O201 O 1.04255(14) -0.05896(18) 0.13412(9) 0.042(8) Uani 1 1 d G U . A 1
O202 O 0.67794(11) -0.04299(19) 0.16345(9) 0.039(7) Uani 1 1 d G U . A 1
O203 O 0.87994(18) 0.30466(13) 0.14203(8) 0.025(7) Uani 1 1 d G U . A 1
O204 O 1.10739(13) 0.2616(2) 0.16227(10) 0.107(15) Uani 1 1 d G U . A 1
O205 O 0.7861(2) -0.20105(13) 0.07024(7) 0.067(11) Uani 1 1 d G U . A 1
O206 O 0.8973(2) -0.16721(16) 0.19224(10) 0.067(12) Uani 1 1 d G U . A 1
O207 O 0.65044(14) 0.1111(3) 0.08643(9) 0.068(12) Uani 1 1 d G U . A 1
O208 O 0.70672(18) 0.2688(2) 0.21074(10) 0.133(18) Uani 1 1 d G U . A 1
O209 O 1.06417(15) 0.0379(2) 0.23475(8) 0.078(14) Uani 1 1 d G U . A 1
O210 O 0.7921(2) 0.0859(2) 0.25783(6) 0.105(16) Uani 1 1 d G U . A 1
O211 O 0.9740(2) 0.34725(12) 0.24302(7) 0.073(12) Uani 1 1 d G U . A 1
Sn2 Sn 0.5554(2) 0.9706(2) 0.43390(10) 0.0168(7) Uani 1 1 d D U . B 1
N301 N 0.5010(13) 1.1007(15) 0.4380(7) 0.015(3) Uani 1 1 d D U . B 1
N302 N 0.4290(13) 0.9223(15) 0.4407(7) 0.017(3) Uani 1 1 d D U . B 1
N303 N 0.5865(14) 0.8952(16) 0.4724(7) 0.022(3) Uani 1 1 d D U . B 1
N304 N 0.6645(14) 1.0764(15) 0.4717(7) 0.018(3) Uani 1 1 d D U . B 1
N305 N 0.6310(14) 1.2213(17) 0.4575(9) 0.012(5) Uani 1 1 d D U . B 1
N306 N 0.3489(14) 1.0327(17) 0.4181(9) 0.015(5) Uani 1 1 d D U . B 1
N307 N 0.4597(14) 0.7799(18) 0.4568(9) 0.016(6) Uani 1 1 d D U . B 1
N308 N 0.7416(15) 0.9670(17) 0.4954(9) 0.015(5) Uani 1 1 d D U . B 1
C301 C 0.5521(15) 1.1854(18) 0.4422(9) 0.011(5) Uani 1 1 d D U . B 1
C302 C 0.4966(17) 1.2448(18) 0.4286(11) 0.013(6) Uani 1 1 d D U . B 1
C303 C 0.4154(16) 1.1918(19) 0.4171(11) 0.013(6) Uani 1 1 d D U . B 1
C304 C 0.4221(15) 1.0995(18) 0.4247(9) 0.016(5) Uani 1 1 d D U . B 1
C305 C 0.3592(16) 0.9498(17) 0.4245(8) 0.017(5) Uani 1 1 d D U . B 1
C306 C 0.2883(15) 0.8791(19) 0.4182(9) 0.016(5) Uani 1 1 d D U . B 1
C307 C 0.3209(16) 0.8014(18) 0.4279(8) 0.016(6) Uani 1 1 d D U . B 1
C308 C 0.4085(15) 0.8349(18) 0.4439(7) 0.018(5) Uani 1 1 d D U . B 1
C309 C 0.5434(16) 0.8117(19) 0.4699(9) 0.017(5) Uani 1 1 d D U . B 1
C310 C 0.5957(17) 0.7559(18) 0.4873(9) 0.018(6) Uani 1 1 d D U . B 1
C311 C 0.6823(17) 0.8097(18) 0.4984(10) 0.014(5) Uani 1 1 d D U . B 1
C312 C 0.6740(16) 0.9004(18) 0.4875(8) 0.017(5) Uani 1 1 d D U . B 1
C313 C 0.7342(17) 1.0451(18) 0.4891(9) 0.016(5) Uani 1 1 d D U . B 1
C314 C 0.8034(16) 1.1216(19) 0.4951(10) 0.018(6) Uani 1 1 d D U . B 1
C315 C 0.7701(16) 1.1954(19) 0.4854(11) 0.014(6) Uani 1 1 d D U . B 1
C316 C 0.6805(16) 1.1663(18) 0.4693(9) 0.016(6) Uani 1 1 d D U . B 1
C317 C 0.5076(18) 1.3340(19) 0.4255(11) 0.013(6) Uani 1 1 d D U . B 1
H317 H 0.5625 1.3718 0.4341 0.016 Uiso 1 1 calc R U . B 1
C318 C 0.3455(18) 1.2254(19) 0.4021(11) 0.013(6) Uani 1 1 d D U . B 1
H318 H 0.2913 1.1862 0.3948 0.016 Uiso 1 1 calc R U . B 1
C319 C 0.2011(16) 0.876(2) 0.4073(11) 0.018(6) Uani 1 1 d D U . B 1
H319 H 0.1785 0.9298 0.4033 0.022 Uiso 1 1 calc R U . B 1
C320 C 0.2711(16) 0.722(2) 0.4253(11) 0.018(6) Uani 1 1 d D U . B 1
H320 H 0.2941 0.6717 0.4324 0.022 Uiso 1 1 calc R U . B 1
C321 C 0.5829(18) 0.6690(19) 0.4919(10) 0.014 Uani 1 1 d D U . B 1
H321 H 0.5269 0.6353 0.4867 0.017 Uiso 1 1 calc R U . B 1
C322 C 0.7453(18) 0.7778(19) 0.5146(9) 0.014(6) Uani 1 1 d D U . B 1
H322 H 0.7988 0.8182 0.5253 0.017 Uiso 1 1 calc R U . B 1
C323 C 0.8901(16) 1.131(2) 0.5111(11) 0.014(6) Uani 1 1 d D U . B 1
H323 H 0.9118 1.0808 0.5182 0.017 Uiso 1 1 calc R U . B 1
C324 C 0.8264(17) 1.281(2) 0.4913(12) 0.019(6) Uani 1 1 d D U . B 1
H324 H 0.8038 1.3306 0.4843 0.022 Uiso 1 1 calc R U . B 1
C325 C 0.4399(17) 1.3739(19) 0.4097(11) 0.016(6) Uani 1 1 d D U . B 1
C326 C 0.4539(19) 1.467(2) 0.4053(11) 0.014(6) Uani 1 1 d D U . B 1
H326 H 0.5088 1.5041 0.4121 0.017 Uiso 1 1 calc R U . B 1
C327 C 0.3856(19) 1.499(2) 0.3912(13) 0.026(7) Uani 1 1 d D U . B 1
H327 H 0.3953 1.5600 0.3881 0.031 Uiso 1 1 calc R U . B 1
C328 C 0.304(2) 1.452(2) 0.3808(12) 0.024(7) Uani 1 1 d D U . B 1
H328 H 0.2586 1.4806 0.3723 0.028 Uiso 1 1 calc R U . B 1
C329 C 0.293(2) 1.363(2) 0.3834(11) 0.022(7) Uani 1 1 d D U . B 1
H329 H 0.2369 1.3277 0.3747 0.026 Uiso 1 1 calc R U . B 1
C330 C 0.3541(17) 1.3181(19) 0.3974(11) 0.013(6) Uani 1 1 d D U . B 1
C331 C 0.1466(16) 0.7859(19) 0.4022(10) 0.019(6) Uani 1 1 d D U . B 1
C332 C 0.0590(17) 0.776(2) 0.3851(13) 0.026(6) Uani 1 1 d D U . B 1
H332 H 0.0376 0.8266 0.3779 0.032 Uiso 1 1 calc R U . B 1
C333 C 0.0084(19) 0.692(2) 0.3796(12) 0.027(7) Uani 1 1 d D U . B 1
H333 H -0.0505 0.6853 0.3702 0.033 Uiso 1 1 calc R U . B 1
C334 C 0.0404(19) 0.615(2) 0.3873(12) 0.027(7) Uani 1 1 d D U . B 1
H334 H 0.0034 0.5554 0.3814 0.032 Uiso 1 1 calc R U . B 1
C335 C 0.1237(17) 0.622(2) 0.4033(12) 0.021(6) Uani 1 1 d D U . B 1
H335 H 0.1438 0.5687 0.4090 0.025 Uiso 1 1 calc R U . B 1
C336 C 0.1807(16) 0.7118(19) 0.4116(10) 0.021(6) Uani 1 1 d D U . B 1
C337 C 0.6505(17) 0.6279(18) 0.5041(9) 0.013(6) Uani 1 1 d D U . B 1
C338 C 0.6406(19) 0.531(2) 0.5082(11) 0.021(6) Uani 1 1 d D U . B 1
H338 H 0.5868 0.4906 0.5004 0.025 Uiso 1 1 calc R U . B 1
C339 C 0.7062(19) 0.500(2) 0.5225(13) 0.023(7) Uani 1 1 d D U . B 1
H339 H 0.6979 0.4380 0.5248 0.028 Uiso 1 1 calc R U . B 1
C340 C 0.787(2) 0.553(2) 0.5347(12) 0.026(7) Uani 1 1 d D U . B 1
H340 H 0.8326 0.5257 0.5441 0.031 Uiso 1 1 calc R U . B 1
C341 C 0.8006(19) 0.644(2) 0.5331(11) 0.017(6) Uani 1 1 d D U . B 1
H341 H 0.8550 0.6828 0.5433 0.021 Uiso 1 1 calc R U . B 1
C342 C 0.7322(17) 0.6831(19) 0.5158(9) 0.015(6) Uani 1 1 d D U . B 1
C343 C 0.9429(16) 1.2176(19) 0.5160(10) 0.019(6) Uani 1 1 d D U . B 1
C344 C 1.0326(17) 1.226(2) 0.5281(13) 0.023(6) Uani 1 1 d D U . B 1
H344 H 1.0559 1.1722 0.5319 0.028 Uiso 1 1 calc R U . B 1
C345 C 1.085(2) 1.311(2) 0.5341(13) 0.025(7) Uani 1 1 d D U . B 1
H345 H 1.1437 1.3173 0.5439 0.030 Uiso 1 1 calc R U . B 1
C346 C 1.0529(19) 1.388(2) 0.5261(13) 0.026(7) Uani 1 1 d D U . B 1
H346 H 1.0901 1.4461 0.5302 0.031 Uiso 1 1 calc R U . B 1
C347 C 0.9680(18) 1.381(2) 0.5123(12) 0.019(6) Uani 1 1 d D U . B 1
H347 H 0.9465 1.4336 0.5066 0.023 Uiso 1 1 calc R U . B 1
C348 C 0.9146(17) 1.297(2) 0.5070(11) 0.018(6) Uani 1 1 d D U . B 1
Ir41 Ir 0.57521(9) 0.88910(10) 0.36345(5) 0.0208(5) Uani 1 1 d G U . B 1
Ir42 Ir 0.65573(10) 0.72882(8) 0.34936(5) 0.0267(6) Uani 1 1 d G U . B 1
Ir43 Ir 0.74484(7) 0.90553(10) 0.35989(5) 0.0261(5) Uani 1 1 d G U . B 1
Ir44 Ir 0.62623(11) 0.81146(12) 0.29573(3) 0.0293(6) Uani 1 1 d G U . B 1
C401 C 0.51963(10) 0.75416(14) 0.35398(6) 0.024(2) Uani 1 1 d G U . B 1
C402 C 0.78020(9) 0.76486(14) 0.34729(6) 0.030(3) Uani 1 1 d G U . B 1
C403 C 0.66100(13) 1.01193(7) 0.37248(6) 0.026(3) Uani 1 1 d G U . B 1
C404 C 0.48574(11) 0.95014(17) 0.35097(8) 0.026(3) Uani 1 1 d G U . B 1
C405 C 0.67918(17) 0.69622(16) 0.39396(7) 0.035(5) Uani 1 1 d G U . B 1
C406 C 0.62731(16) 0.60091(7) 0.31361(7) 0.034(4) Uani 1 1 d G U . B 1
C407 C 0.82054(11) 0.96287(17) 0.40822(6) 0.035(5) Uani 1 1 d G U . B 1
C408 C 0.81270(11) 0.95921(16) 0.33370(8) 0.036(5) Uani 1 1 d G U . B 1
C409 C 0.52479(13) 0.72017(16) 0.26905(5) 0.035(4) Uani 1 1 d G U . B 1
C410 C 0.70642(16) 0.75309(17) 0.26605(5) 0.038(5) Uani 1 1 d G U . B 1
C411 C 0.60711(16) 0.92328(17) 0.28209(6) 0.035(5) Uani 1 1 d G U . B 1
O401 O 0.46037(12) 0.69901(18) 0.35022(9) 0.064(9) Uani 1 1 d G U . B 1
O402 O 0.84001(11) 0.72723(19) 0.34239(9) 0.061(10) Uani 1 1 d G U . B 1
O403 O 0.66699(17) 1.09610(7) 0.38001(8) 0.034(8) Uani 1 1 d G U . B 1
O404 O 0.43398(14) 0.9909(2) 0.34283(10) 0.16(2) Uani 1 1 d G U . B 1
O405 O 0.6948(2) 0.6719(2) 0.41920(8) 0.058(11) Uani 1 1 d G U . B 1
O406 O 0.6082(2) 0.52553(7) 0.29055(9) 0.054(10) Uani 1 1 d G U . B 1
O407 O 0.86994(15) 0.9994(2) 0.43493(8) 0.119(16) Uani 1 1 d G U . B 1
O408 O 0.85315(15) 0.9887(2) 0.31680(10) 0.093(15) Uani 1 1 d G U . B 1
O409 O 0.46790(16) 0.66114(19) 0.25353(7) 0.104(14) Uani 1 1 d G U . B 1
O410 O 0.7553(2) 0.7188(2) 0.24931(6) 0.068(12) Uani 1 1 d G U . B 1
O411 O 0.5949(2) 0.9901(2) 0.27455(8) 0.084(14) Uani 1 1 d G U . B 1
Cr51 Cr 1.1211(5) -0.3237(5) 0.2487(2) 0.0240(19) Uani 1 1 d . U . C 1
C501 C 1.113(3) -0.282(3) 0.1989(15) 0.027(4) Uani 1 1 d . U . C 1
C502 C 1.058(3) -0.355(3) 0.1881(15) 0.026(4) Uani 1 1 d . U . C 1
C503 C 1.099(3) -0.440(3) 0.1923(15) 0.025(4) Uani 1 1 d . U . C 1
C504 C 1.185(3) -0.413(3) 0.2030(15) 0.025(4) Uani 1 1 d . U . C 1
C505 C 1.202(3) -0.304(3) 0.2084(14) 0.025(4) Uani 1 1 d . U . C 1
C506 C 1.105(4) -0.172(3) 0.2007(17) 0.042(11) Uani 1 1 d . U . C 1
H50A H 1.1600 -0.1304 0.2118 0.064 Uiso 1 1 calc R U . C 1
H50B H 1.0637 -0.1461 0.2165 0.064 Uiso 1 1 calc R U . C 1
H50C H 1.0857 -0.1726 0.1748 0.064 Uiso 1 1 calc R U . C 1
C507 C 0.966(3) -0.371(4) 0.1749(17) 0.043(11) Uani 1 1 d . U . C 1
H50D H 0.9437 -0.4402 0.1675 0.065 Uiso 1 1 calc R U . C 1
H50E H 0.9534 -0.3507 0.1528 0.065 Uiso 1 1 calc R U . C 1
H50F H 0.9399 -0.3318 0.1955 0.065 Uiso 1 1 calc R U . C 1
C508 C 1.063(4) -0.540(3) 0.1829(16) 0.036(10) Uani 1 1 d . U . C 1
H50G H 1.1079 -0.5789 0.1847 0.055 Uiso 1 1 calc R U . C 1
H50H H 1.0296 -0.5649 0.1568 0.055 Uiso 1 1 calc R U . C 1
H50I H 1.0258 -0.5433 0.2007 0.055 Uiso 1 1 calc R U . C 1
C509 C 1.255(3) -0.468(3) 0.2100(16) 0.036(10) Uani 1 1 d . U . C 1
H50J H 1.2317 -0.5357 0.2047 0.055 Uiso 1 1 calc R U . C 1
H50K H 1.2844 -0.4375 0.2367 0.055 Uiso 1 1 calc R U . C 1
H50L H 1.2951 -0.4652 0.1933 0.055 Uiso 1 1 calc R U . C 1
C510 C 1.286(3) -0.237(4) 0.2236(16) 0.037(10) Uani 1 1 d . U . C 1
H51A H 1.2783 -0.1706 0.2248 0.056 Uiso 1 1 calc R U . C 1
H51B H 1.3256 -0.2611 0.2065 0.056 Uiso 1 1 calc R U . C 1
H51C H 1.3095 -0.2353 0.2492 0.056 Uiso 1 1 calc R U . C 1
C511 C 1.055(3) -0.238(3) 0.2940(14) 0.025(4) Uani 1 1 d . U . C 1
C512 C 1.045(3) -0.341(3) 0.2872(14) 0.023(4) Uani 1 1 d . U . C 1
C513 C 1.119(3) -0.368(3) 0.2985(14) 0.023(4) Uani 1 1 d . U . C 1
C514 C 1.184(3) -0.287(3) 0.3095(15) 0.024(4) Uani 1 1 d . U . C 1
C515 C 1.146(3) -0.210(3) 0.3053(14) 0.025(4) Uani 1 1 d . U . C 1
C516 C 0.994(3) -0.179(3) 0.2847(16) 0.036(11) Uani 1 1 d . U . C 1
H51D H 0.9372 -0.2179 0.2767 0.055 Uiso 1 1 calc R U . C 1
H51E H 1.0081 -0.1595 0.2639 0.055 Uiso 1 1 calc R U . C 1
H51F H 0.9953 -0.1210 0.3072 0.055 Uiso 1 1 calc R U . C 1
C517 C 0.960(3) -0.405(3) 0.2759(14) 0.020(8) Uani 1 1 d . U . C 1
H51G H 0.9676 -0.4717 0.2744 0.030 Uiso 1 1 calc R U . C 1
H51H H 0.9310 -0.4072 0.2510 0.030 Uiso 1 1 calc R U . C 1
H51I H 0.9253 -0.3786 0.2951 0.030 Uiso 1 1 calc R U . C 1
C518 C 1.131(3) -0.471(3) 0.2979(15) 0.029(11) Uani 1 1 d . U . C 1
H51J H 1.0757 -0.5139 0.2885 0.043 Uiso 1 1 calc R U . C 1
H51K H 1.1537 -0.4677 0.3238 0.043 Uiso 1 1 calc R U . C 1
H51L H 1.1696 -0.4975 0.2810 0.043 Uiso 1 1 calc R U . C 1
C519 C 1.277(3) -0.287(3) 0.3224(15) 0.030(10) Uani 1 1 d . U . C 1
H51M H 1.3081 -0.2214 0.3284 0.045 Uiso 1 1 calc R U . C 1
H51N H 1.2978 -0.3344 0.3019 0.045 Uiso 1 1 calc R U . C 1
H51O H 1.2850 -0.3046 0.3452 0.045 Uiso 1 1 calc R U . C 1
C520 C 1.189(3) -0.105(3) 0.3133(15) 0.029(9) Uani 1 1 d . U . C 1
H52A H 1.2504 -0.1009 0.3212 0.043 Uiso 1 1 calc R U . C 1
H52B H 1.1674 -0.0589 0.3338 0.043 Uiso 1 1 calc R U . C 1
H52C H 1.1774 -0.0896 0.2902 0.043 Uiso 1 1 calc R U . C 1
Cr61 Cr 0.4040(5) 0.2151(5) 0.2528(2) 0.0228(18) Uani 1 1 d . U . D 1
C601 C 0.373(3) 0.216(3) 0.1941(14) 0.025(4) Uani 1 1 d . U . D 1
C602 C 0.341(3) 0.125(3) 0.1948(14) 0.025(4) Uani 1 1 d . U . D 1
C603 C 0.415(3) 0.082(3) 0.2045(15) 0.025(4) Uani 1 1 d . U . D 1
C604 C 0.492(3) 0.147(3) 0.2130(14) 0.024(4) Uani 1 1 d . U . D 1
C605 C 0.469(3) 0.234(3) 0.2080(14) 0.024(4) Uani 1 1 d . U . D 1
C606 C 0.322(3) 0.289(3) 0.1827(14) 0.023(10) Uani 1 1 d . U . D 1
H60A H 0.3590 0.3507 0.1885 0.034 Uiso 1 1 calc R U . D 1
H60B H 0.2758 0.3015 0.1972 0.034 Uiso 1 1 calc R U . D 1
H60C H 0.2974 0.2613 0.1553 0.034 Uiso 1 1 calc R U . D 1
C607 C 0.256(3) 0.077(3) 0.1814(15) 0.028(9) Uani 1 1 d . U . D 1
H60D H 0.2532 0.0106 0.1815 0.043 Uiso 1 1 calc R U . D 1
H60E H 0.2367 0.0748 0.1553 0.043 Uiso 1 1 calc R U . D 1
H60F H 0.2201 0.1130 0.1981 0.043 Uiso 1 1 calc R U . D 1
C608 C 0.415(3) -0.018(3) 0.2073(14) 0.023(9) Uani 1 1 d . U . D 1
H60G H 0.4727 -0.0245 0.2173 0.034 Uiso 1 1 calc R U . D 1
H60H H 0.3947 -0.0681 0.1819 0.034 Uiso 1 1 calc R U . D 1
H60I H 0.3777 -0.0256 0.2245 0.034 Uiso 1 1 calc R U . D 1
C609 C 0.577(3) 0.132(3) 0.2270(14) 0.022(9) Uani 1 1 d . U . D 1
H60J H 0.5741 0.0674 0.2290 0.033 Uiso 1 1 calc R U . D 1
H60K H 0.5994 0.1825 0.2522 0.033 Uiso 1 1 calc R U . D 1
H60L H 0.6137 0.1371 0.2093 0.033 Uiso 1 1 calc R U . D 1
C610 C 0.524(3) 0.323(3) 0.2106(16) 0.034(10) Uani 1 1 d . U . D 1
H61A H 0.4882 0.3678 0.2037 0.051 Uiso 1 1 calc R U . D 1
H61B H 0.5630 0.3058 0.1931 0.051 Uiso 1 1 calc R U . D 1
H61C H 0.5554 0.3560 0.2368 0.051 Uiso 1 1 calc R U . D 1
C611 C 0.313(3) 0.275(3) 0.2914(14) 0.024(4) Uani 1 1 d . U . D 1
C612 C 0.345(3) 0.198(3) 0.2973(14) 0.023(4) Uani 1 1 d . U . D 1
C613 C 0.428(3) 0.221(3) 0.3130(14) 0.022(4) Uani 1 1 d . U . D 1
C614 C 0.455(3) 0.306(3) 0.3089(14) 0.022(4) Uani 1 1 d . U . D 1
C615 C 0.388(3) 0.349(3) 0.2990(15) 0.023(4) Uani 1 1 d . U . D 1
C616 C 0.228(3) 0.287(4) 0.2756(15) 0.034(10) Uani 1 1 d . U . D 1
H61D H 0.1873 0.2303 0.2733 0.051 Uiso 1 1 calc R U . D 1
H61E H 0.2268 0.2913 0.2504 0.051 Uiso 1 1 calc R U . D 1
H61F H 0.2122 0.3466 0.2927 0.051 Uiso 1 1 calc R U . D 1
C617 C 0.294(3) 0.099(3) 0.2937(16) 0.032(10) Uani 1 1 d . U . D 1
H61G H 0.2341 0.0974 0.2837 0.049 Uiso 1 1 calc R U . D 1
H61H H 0.3002 0.0932 0.3188 0.049 Uiso 1 1 calc R U . D 1
H61I H 0.3154 0.0449 0.2761 0.049 Uiso 1 1 calc R U . D 1
C618 C 0.496(3) 0.163(3) 0.3242(15) 0.031(11) Uani 1 1 d . U . D 1
H61J H 0.5521 0.2035 0.3307 0.047 Uiso 1 1 calc R U . D 1
H61K H 0.4950 0.1028 0.3026 0.047 Uiso 1 1 calc R U . D 1
H61L H 0.4850 0.1478 0.3463 0.047 Uiso 1 1 calc R U . D 1
C619 C 0.543(3) 0.368(3) 0.3250(15) 0.026(9) Uani 1 1 d . U . D 1
H61M H 0.5421 0.4305 0.3214 0.039 Uiso 1 1 calc R U . D 1
H61N H 0.5844 0.3330 0.3117 0.039 Uiso 1 1 calc R U . D 1
H61O H 0.5582 0.3793 0.3524 0.039 Uiso 1 1 calc R U . D 1
C620 C 0.381(3) 0.437(3) 0.2906(15) 0.028(10) Uani 1 1 d . U . D 1
H62A H 0.4369 0.4757 0.2962 0.042 Uiso 1 1 calc R U . D 1
H62B H 0.3443 0.4754 0.3062 0.042 Uiso 1 1 calc R U . D 1
H62C H 0.3559 0.4193 0.2635 0.042 Uiso 1 1 calc R U . D 1
Cl1 Cl 0.7869(16) 0.2997(15) 0.2974(5) 0.105(12) Uani 0.68(3) 1 d D U P E 1
Cl2 Cl 0.8159(15) 0.5211(13) 0.3436(6) 0.088(11) Uani 0.68(3) 1 d D U P E 1
C1S C 0.7698(11) 0.3410(11) 0.3426(5) 0.047(12) Uani 0.68(3) 1 d DG U P E 1
C2S C 0.7828(13) 0.4409(12) 0.3635(5) 0.051(12) Uani 0.68(3) 1 d DG U P E 1
C3S C 0.769(2) 0.4748(17) 0.4006(6) 0.057(14) Uani 0.68(3) 1 d DG U P E 1
H3S H 0.7775 0.5430 0.4149 0.069 Uiso 0.68(3) 1 calc R U P E 1
C4S C 0.741(2) 0.409(2) 0.4170(6) 0.062(14) Uani 0.68(3) 1 d DG U P E 1
H4S H 0.7318 0.4320 0.4424 0.075 Uiso 0.68(3) 1 calc R U P E 1
C5S C 0.728(2) 0.309(2) 0.3961(8) 0.064(14) Uani 0.68(3) 1 d DG U P E 1
H5S H 0.7099 0.2639 0.4073 0.077 Uiso 0.68(3) 1 calc R U P E 1
C6S C 0.7426(17) 0.2750(15) 0.3590(7) 0.053(14) Uani 0.68(3) 1 d DG U P E 1
H6S H 0.7337 0.2068 0.3447 0.063 Uiso 0.68(3) 1 calc R U P E 1
Cl3 Cl 0.759(2) 0.219(2) 0.3091(10) 0.085(19) Uani 0.32(3) 1 d D U P E 2
Cl4 Cl 0.811(2) 0.430(3) 0.3136(10) 0.11(2) Uani 0.32(3) 1 d D U P E 2
C01S C 0.7588(17) 0.314(2) 0.3495(8) 0.056(15) Uani 0.32(3) 1 d DG U P E 2
C02S C 0.7822(16) 0.409(2) 0.3515(8) 0.057(15) Uani 0.32(3) 1 d DG U P E 2
C03S C 0.782(2) 0.487(3) 0.3847(10) 0.058(19) Uani 0.32(3) 1 d DG U P E 2
H03S H 0.7979 0.5525 0.3861 0.070 Uiso 0.32(3) 1 calc R U P E 2
C04S C 0.758(3) 0.471(4) 0.4159(9) 0.07(2) Uani 0.32(3) 1 d DG U P E 2
H04S H 0.7579 0.5240 0.4386 0.079 Uiso 0.32(3) 1 calc R U P E 2
C05S C 0.735(3) 0.375(4) 0.4139(9) 0.073(17) Uani 0.32(3) 1 d DG U P E 2
H05S H 0.7184 0.3637 0.4352 0.088 Uiso 0.32(3) 1 calc R U P E 2
C06S C 0.735(2) 0.297(3) 0.3807(10) 0.073(16) Uani 0.32(3) 1 d DG U P E 2
H06S H 0.7189 0.2320 0.3793 0.087 Uiso 0.32(3) 1 calc R U P E 2
Cl81 Cl 0.975(3) 0.676(2) 0.6590(10) 0.116(17) Uani 0.41(4) 1 d D U P F 1
Cl82 Cl 0.922(4) 0.880(3) 0.6787(12) 0.131(18) Uani 0.41(4) 1 d D U P F 1
C81 C 0.987(3) 0.741(3) 0.6303(9) 0.122(19) Uani 0.41(4) 1 d DG U P F 1
C82 C 0.963(4) 0.833(3) 0.6391(13) 0.115(16) Uani 0.41(4) 1 d DG U P F 1
C83 C 0.977(6) 0.889(4) 0.6169(18) 0.13(2) Uani 0.41(4) 1 d DG U P F 1
H83 H 0.9607 0.9516 0.6229 0.151 Uiso 0.41(4) 1 calc R U P F 1
C84 C 1.016(7) 0.852(5) 0.586(2) 0.14(2) Uani 0.41(4) 1 d DG U P F 1
H84 H 1.0263 0.8902 0.5706 0.173 Uiso 0.41(4) 1 calc R U P F 1
C85 C 1.041(7) 0.760(6) 0.577(2) 0.150(18) Uani 0.41(4) 1 d DG U P F 1
H85 H 1.0673 0.7352 0.5558 0.180 Uiso 0.41(4) 1 calc R U P F 1
C86 C 1.026(6) 0.705(4) 0.5992(16) 0.138(17) Uani 0.41(4) 1 d DG U P F 1
H86 H 1.0427 0.6416 0.5932 0.166 Uiso 0.41(4) 1 calc R U P F 1
Cl83 Cl 0.896(3) 0.871(3) 0.6649(11) 0.169(19) Uani 0.59(4) 1 d D U P F 2
Cl84 Cl 0.955(3) 0.927(2) 0.6006(11) 0.18(2) Uani 0.59(4) 1 d D U P F 2
C91 C 0.957(3) 0.802(2) 0.6378(10) 0.117(15) Uani 0.59(4) 1 d DG U P F 2
C92 C 0.984(3) 0.827(3) 0.6087(12) 0.122(18) Uani 0.59(4) 1 d DG U P F 2
C93 C 1.028(5) 0.766(4) 0.5843(17) 0.142(16) Uani 0.59(4) 1 d DG U P F 2
H93 H 1.0460 0.7826 0.5643 0.171 Uiso 0.59(4) 1 calc R U P F 2
C94 C 1.046(5) 0.679(4) 0.589(2) 0.140(17) Uani 0.59(4) 1 d DG U P F 2
H94 H 1.0759 0.6374 0.5723 0.168 Uiso 0.59(4) 1 calc R U P F 2
C95 C 1.019(5) 0.654(3) 0.6182(19) 0.14(2) Uani 0.59(4) 1 d DG U P F 2
H95 H 1.0315 0.5953 0.6214 0.162 Uiso 0.59(4) 1 calc R U P F 2
C96 C 0.975(4) 0.716(3) 0.6426(14) 0.128(19) Uani 0.59(4) 1 d DG U P F 2
H96 H 0.9572 0.6985 0.6625 0.153 Uiso 0.59(4) 1 calc R U P F 2
Cl73 Cl 0.5632(18) 0.7624(19) 0.1749(7) 0.195(12) Uani 1 1 d D U . . .
Cl74 Cl 0.4599(14) 0.6276(17) 0.0966(8) 0.169(11) Uani 1 1 d D U . . .
C701 C 0.6136(13) 0.701(2) 0.1402(7) 0.133(15) Uani 1 1 d DG U . . .
C702 C 0.5668(15) 0.639(2) 0.1050(7) 0.142(18) Uani 1 1 d DG U . . .
C703 C 0.607(2) 0.581(3) 0.0778(9) 0.148(19) Uani 1 1 d DG U . . .
H703 H 0.5753 0.5387 0.0537 0.177 Uiso 1 1 calc R U . . .
C704 C 0.694(2) 0.585(3) 0.0859(12) 0.130(17) Uani 1 1 d DG U . . .
H704 H 0.7220 0.5447 0.0673 0.156 Uiso 1 1 calc R U . . .
C705 C 0.7412(16) 0.646(3) 0.1212(13) 0.15(2) Uani 1 1 d DG U . . .
H705 H 0.8008 0.6488 0.1267 0.175 Uiso 1 1 calc R U . . .
C706 C 0.7008(13) 0.705(3) 0.1483(10) 0.158(19) Uani 1 1 d DG U . . .
H706 H 0.7327 0.7469 0.1724 0.190 Uiso 1 1 calc R U . . .
Cl71 Cl 0.4767(14) 0.5259(13) 0.1767(6) 0.149(10) Uani 1 1 d D U . . .
Cl72 Cl 0.4149(13) 0.3569(15) 0.0994(6) 0.117(8) Uani 1 1 d D U . . .
C21S C 0.5463(12) 0.458(2) 0.1554(7) 0.096(15) Uani 1 1 d DG U . . .
C22S C 0.5188(13) 0.384(2) 0.1199(7) 0.096(16) Uani 1 1 d DG U . . .
C23S C 0.5769(17) 0.332(2) 0.1010(8) 0.087(15) Uani 1 1 d DG U . . .
H23S H 0.5581 0.2818 0.0768 0.104 Uiso 1 1 calc R U . . .
C24S C 0.6624(16) 0.355(3) 0.1176(10) 0.093(15) Uani 1 1 d DG U . . .
H24S H 0.7021 0.3204 0.1047 0.111 Uiso 1 1 calc R U . . .
C25S C 0.6899(12) 0.429(3) 0.1530(10) 0.097(16) Uani 1 1 d DG U . . .
H25S H 0.7483 0.4452 0.1644 0.116 Uiso 1 1 calc R U . . .
C26S C 0.6318(13) 0.481(2) 0.1719(8) 0.091(12) Uani 1 1 d DG U . . .
H26S H 0.6506 0.5313 0.1962 0.109 Uiso 1 1 calc R U . . .

loop_
_atom_site_aniso_label
_atom_site_aniso_U_11
_atom_site_aniso_U_22
_atom_site_aniso_U_33
_atom_site_aniso_U_23
_atom_site_aniso_U_13
_atom_site_aniso_U_12
Sn1 0.025(2) 0.0164(16) 0.0207(17) 0.0086(14) 0.0049(15) 0.0055(14)
N101 0.027(5) 0.017(5) 0.025(7) 0.005(8) -0.003(6) 0.001(4)
N102 0.018(6) 0.019(4) 0.023(8) 0.008(6) 0.010(9) 0.005(3)
N103 0.024(3) 0.018(5) 0.021(8) 0.007(9) 0.008(5) 0.003(3)
N104 0.024(6) 0.020(3) 0.021(6) 0.006(5) 0.004(9) 0.004(3)
N105 0.024(7) 0.019(4) 0.022(13) 0.007(9) -0.001(9) -0.002(5)
N106 0.023(5) 0.017(5) 0.009(12) 0.009(9) 0.004(9) 0.004(4)
N107 0.019(7) 0.020(4) 0.022(13) 0.007(9) 0.005(9) 0.001(5)
N108 0.025(6) 0.019(5) 0.025(13) 0.012(9) 0.009(9) 0.005(5)
C101 0.023(7) 0.019(4) 0.014(12) 0.006(9) 0.007(7) 0.000(4)
C102 0.022(6) 0.022(5) 0.022(13) 0.008(10) 0.009(9) 0.002(4)
C103 0.025(6) 0.024(5) 0.018(13) 0.018(9) 0.005(9) 0.000(4)
C104 0.026(6) 0.020(5) 0.019(13) 0.017(9) 0.002(8) -0.001(4)
C105 0.019(5) 0.018(5) 0.015(13) 0.010(8) 0.014(9) 0.004(4)
C106 0.022(6) 0.020(5) 0.015(13) 0.009(9) 0.007(10) 0.001(4)
C107 0.021(5) 0.020(5) 0.017(13) 0.006(10) 0.010(10) 0.003(4)
C108 0.022(5) 0.021(5) 0.023(13) 0.008(9) 0.003(9) 0.002(3)
C109 0.025(3) 0.020(4) 0.021(13) 0.008(9) 0.005(8) 0.002(4)
C110 0.027(5) 0.024(5) 0.033(14) 0.013(10) 0.003(10) 0.004(4)
C111 0.025(5) 0.022(5) 0.022(13) 0.007(9) 0.011(9) 0.006(4)
C112 0.025(5) 0.018(4) 0.019(13) 0.005(8) 0.009(8) 0.006(3)
C113 0.022(6) 0.020(4) 0.020(13) 0.002(7) 0.014(9) 0.006(3)
C114 0.027(6) 0.023(4) 0.024(13) 0.008(9) 0.007(10) 0.003(4)
C115 0.027(6) 0.020(4) 0.018(13) 0.005(9) 0.006(9) 0.003(4)
C116 0.020(6) 0.021(4) 0.016(12) 0.009(8) 0.013(9) 0.001(4)
C117 0.023(5) 0.024(6) 0.026(13) 0.004(10) 0.006(10) 0.002(5)
C118 0.030(7) 0.025(6) 0.023(13) 0.015(10) 0.000(10) 0.003(5)
C119 0.020(7) 0.018(5) 0.016(13) 0.008(10) 0.010(10) 0.001(5)
C120 0.020(6) 0.020(5) 0.017(13) 0.007(10) 0.005(10) 0.004(4)
C121 0.025(5) 0.022(7) 0.025(13) 0.002(10) 0.010(10) 0.006(5)
C122 0.023(6) 0.021(6) 0.026(14) 0.002(10) 0.015(10) 0.009(5)
C123 0.022(7) 0.022(5) 0.021(13) 0.006(10) 0.010(10) 0.004(5)
C124 0.029(7) 0.021(6) 0.020(13) 0.006(9) 0.003(10) 0.001(5)
C125 0.025(6) 0.028(6) 0.023(13) 0.011(10) 0.006(10) 0.003(5)
C126 0.025(6) 0.034(8) 0.029(14) 0.009(10) 0.004(10) 0.004(6)
C127 0.026(8) 0.037(9) 0.031(14) 0.012(10) 0.006(10) 0.006(6)
C128 0.029(7) 0.037(8) 0.036(14) 0.013(10) 0.006(10) 0.008(8)
C129 0.028(7) 0.030(7) 0.030(14) 0.010(10) 0.009(10) 0.009(6)
C130 0.030(7) 0.027(6) 0.022(14) 0.010(10) 0.000(10) 0.005(5)
C131 0.019(7) 0.016(6) 0.007(13) 0.003(10) 0.008(9) 0.002(5)
C132 0.020(8) 0.015(6) 0.012(13) 0.002(10) 0.007(10) 0.003(5)
C133 0.026(10) 0.020(7) 0.024(14) 0.013(10) 0.002(10) -0.003(5)
C134 0.022(8) 0.021(6) 0.023(14) 0.008(10) 0.005(10) -0.002(7)
C135 0.022(7) 0.023(6) 0.024(13) 0.009(10) 0.003(10) 0.000(5)
C136 0.023(7) 0.021(5) 0.024(14) 0.011(10) -0.001(10) 0.001(5)
C137 0.027(6) 0.029(7) 0.026(14) 0.015(10) 0.003(10) 0.003(5)
C138 0.028(6) 0.029(8) 0.030(14) 0.006(10) -0.001(10) 0.004(6)
C139 0.028(8) 0.034(9) 0.031(14) 0.012(10) 0.005(10) 0.007(6)
C140 0.030(7) 0.034(8) 0.030(14) 0.016(10) 0.006(10) 0.010(8)
C141 0.031(7) 0.032(8) 0.034(14) 0.016(10) 0.002(10) 0.008(6)
C142 0.025(6) 0.025(7) 0.022(13) 0.008(10) 0.010(9) 0.006(5)
C143 0.024(7) 0.025(6) 0.026(14) 0.011(10) 0.008(10) 0.001(5)
C144 0.028(8) 0.023(6) 0.031(14) 0.006(10) 0.006(10) 0.003(6)
C145 0.032(10) 0.025(8) 0.032(14) 0.011(10) 0.008(10) 0.001(6)
C146 0.028(8) 0.024(7) 0.028(14) 0.009(10) 0.009(10) -0.002(7)
C147 0.024(8) 0.025(7) 0.018(13) 0.008(10) 0.008(10) -0.001(6)
C148 0.023(7) 0.022(6) 0.015(13) 0.007(10) 0.010(9) 0.001(5)
Ir21 0.0280(12) 0.0212(10) 0.0225(11) 0.0084(10) 0.0104(10) 0.0036(9)
Ir22 0.0403(16) 0.0238(10) 0.0352(15) 0.0135(9) 0.0162(12) 0.0039(9)
Ir23 0.0230(12) 0.0319(11) 0.0395(15) 0.0187(11) 0.0092(10) 0.0033(9)
Ir24 0.0343(15) 0.0331(11) 0.0242(12) 0.0138(10) 0.0130(10) 0.0062(10)
C201 0.031(4) 0.026(4) 0.019(6) 0.011(5) 0.004(6) 0.007(4)
C202 0.033(3) 0.035(5) 0.038(10) 0.021(5) 0.011(4) 0.001(3)
C203 0.023(5) 0.021(4) 0.018(6) 0.005(5) 0.003(6) 0.001(3)
C204 0.024(4) 0.026(7) 0.020(4) 0.004(8) 0.011(6) 0.004(4)
C205 0.040(10) 0.029(4) 0.038(5) 0.013(4) 0.011(7) -0.006(4)
C206 0.038(10) 0.032(4) 0.045(9) 0.022(5) 0.010(8) 0.002(6)
C207 0.027(5) 0.029(10) 0.038(7) 0.018(7) 0.006(6) -0.007(6)
C208 0.029(7) 0.037(6) 0.040(8) 0.018(6) 0.014(6) 0.006(7)
C209 0.044(8) 0.046(10) 0.037(7) 0.026(7) 0.008(5) 0.011(7)
C210 0.044(10) 0.043(11) 0.030(4) 0.014(5) 0.016(6) -0.006(8)
C211 0.038(11) 0.034(3) 0.020(6) 0.012(5) 0.014(5) 0.003(6)
O201 0.037(10) 0.040(13) 0.06(2) 0.024(14) 0.009(14) 0.016(9)
O202 0.043(11) 0.037(13) 0.049(19) 0.025(14) 0.023(14) 0.004(9)
O203 0.024(14) 0.025(10) 0.033(18) 0.012(13) 0.017(14) 0.006(8)
O204 0.058(19) 0.11(2) 0.11(3) -0.011(19) 0.032(19) -0.049(14)
O205 0.08(2) 0.043(15) 0.054(14) 0.000(10) -0.002(17) -0.005(16)
O206 0.08(2) 0.049(17) 0.08(2) 0.046(15) -0.007(17) -0.002(16)
O207 0.07(2) 0.08(2) 0.047(18) 0.033(17) -0.015(12) -0.002(17)
O208 0.12(3) 0.14(2) 0.11(2) -0.016(15) 0.048(19) 0.07(2)
O209 0.05(2) 0.08(2) 0.09(2) 0.020(17) 0.003(16) 0.040(15)
O210 0.10(2) 0.14(3) 0.09(2) 0.046(19) 0.062(17) -0.020(18)
O211 0.07(2) 0.041(6) 0.07(2) -0.011(15) -0.013(18) -0.016(15)
Sn2 0.0149(18) 0.0174(16) 0.0225(17) 0.0115(13) 0.0066(14) 0.0022(13)
N301 0.013(5) 0.015(5) 0.018(9) 0.007(5) 0.004(7) 0.001(4)
N302 0.016(3) 0.019(8) 0.021(8) 0.012(8) 0.006(5) 0.002(4)
N303 0.020(5) 0.021(7) 0.027(6) 0.015(7) -0.001(8) -0.001(5)
N304 0.015(5) 0.014(7) 0.026(6) 0.009(6) 0.005(6) 0.005(4)
N305 0.016(6) 0.010(8) 0.007(12) 0.002(9) 0.000(8) 0.000(5)
N306 0.013(6) 0.017(8) 0.019(13) 0.008(9) 0.007(9) 0.004(5)
N307 0.019(5) 0.018(9) 0.013(12) 0.008(9) 0.002(8) 0.001(6)
N308 0.017(7) 0.014(8) 0.016(12) 0.006(9) 0.003(9) 0.004(5)
C301 0.010(6) 0.016(5) 0.012(13) 0.007(8) 0.010(8) 0.003(5)
C302 0.012(6) 0.013(8) 0.012(13) 0.002(9) 0.006(9) 0.003(5)
C303 0.013(6) 0.011(8) 0.014(13) 0.000(9) 0.004(9) 0.002(5)
C304 0.014(5) 0.017(7) 0.018(13) 0.008(9) 0.004(8) 0.001(4)
C305 0.016(3) 0.016(8) 0.020(13) 0.008(9) 0.007(7) 0.004(5)
C306 0.017(4) 0.017(8) 0.016(13) 0.007(9) 0.005(9) 0.003(5)
C307 0.018(6) 0.017(8) 0.013(13) 0.008(9) 0.003(8) 0.000(5)
C308 0.016(5) 0.020(9) 0.024(13) 0.013(9) 0.006(7) 0.002(5)
C309 0.016(5) 0.019(8) 0.022(12) 0.012(8) 0.009(8) 0.005(5)
C310 0.018(6) 0.019(8) 0.016(13) 0.009(9) 0.001(8) 0.000(5)
C311 0.017(6) 0.016(8) 0.012(13) 0.005(9) 0.006(8) 0.002(5)
C312 0.018(6) 0.019(9) 0.016(12) 0.009(9) 0.007(8) 0.003(5)
C313 0.018(6) 0.014(8) 0.017(12) 0.006(9) 0.004(7) 0.005(5)
C314 0.019(5) 0.019(8) 0.017(13) 0.011(9) 0.000(9) 0.002(5)
C315 0.015(6) 0.011(8) 0.018(13) 0.002(9) 0.008(9) 0.007(5)
C316 0.017(6) 0.016(6) 0.018(13) 0.008(8) 0.003(8) 0.003(5)
C317 0.013(7) 0.013(8) 0.014(13) 0.003(9) 0.009(9) 0.004(6)
C318 0.011(7) 0.013(9) 0.016(13) 0.002(9) 0.009(9) 0.004(6)
C319 0.017(4) 0.018(8) 0.016(13) 0.003(10) 0.002(9) 0.003(5)
C320 0.021(6) 0.019(9) 0.017(13) 0.009(9) 0.006(9) -0.001(5)
C321 0.014 0.015 0.014 0.004 0.007 0.002
C322 0.014(7) 0.015(8) 0.014(13) 0.004(9) 0.007(8) 0.003(6)
C323 0.018(5) 0.015(9) 0.011(13) 0.004(9) 0.004(9) 0.006(6)
C324 0.020(6) 0.016(8) 0.020(13) 0.007(10) 0.004(9) 0.002(5)
C325 0.017(7) 0.016(9) 0.017(13) 0.008(9) 0.004(9) 0.001(6)
C326 0.022(8) 0.014(9) 0.009(13) 0.003(9) 0.010(9) 0.004(6)
C327 0.031(10) 0.026(10) 0.025(14) 0.018(10) 0.000(9) 0.002(7)
C328 0.026(9) 0.024(9) 0.024(14) 0.013(10) 0.005(9) 0.008(8)
C329 0.020(8) 0.023(9) 0.024(13) 0.011(10) 0.001(9) 0.005(7)
C330 0.015(7) 0.013(9) 0.008(13) 0.001(9) 0.005(9) 0.004(6)
C331 0.017(6) 0.022(9) 0.017(13) 0.004(9) 0.011(9) 0.004(5)
C332 0.020(6) 0.027(9) 0.027(14) 0.006(10) 0.002(9) 0.000(6)
C333 0.022(8) 0.027(10) 0.027(14) 0.003(10) 0.004(9) -0.001(6)
C334 0.022(7) 0.031(9) 0.026(14) 0.011(10) 0.005(10) -0.005(7)
C335 0.021(7) 0.022(8) 0.018(13) 0.003(10) 0.009(9) -0.002(6)
C336 0.020(6) 0.023(9) 0.021(13) 0.008(10) 0.007(9) -0.001(5)
C337 0.016(5) 0.014(8) 0.010(13) 0.003(9) 0.007(9) 0.003(5)
C338 0.025(9) 0.016(8) 0.023(13) 0.009(10) 0.007(9) 0.003(6)
C339 0.031(10) 0.022(9) 0.021(14) 0.013(10) 0.007(9) 0.006(6)
C340 0.027(9) 0.027(9) 0.028(14) 0.016(10) 0.005(9) 0.009(8)
C341 0.017(7) 0.018(9) 0.016(13) 0.002(9) 0.005(8) 0.008(7)
C342 0.015(5) 0.017(8) 0.013(13) 0.005(9) 0.004(9) 0.002(6)
C343 0.019(5) 0.019(9) 0.019(13) 0.007(10) 0.005(9) 0.003(5)
C344 0.019(5) 0.024(9) 0.026(14) 0.007(10) 0.004(10) 0.003(6)
C345 0.022(7) 0.026(10) 0.026(14) 0.006(10) 0.003(10) 0.000(6)
C346 0.022(6) 0.024(9) 0.030(14) 0.008(10) 0.006(10) -0.001(7)
C347 0.022(7) 0.022(9) 0.015(13) 0.010(10) 0.008(9) -0.001(6)
C348 0.021(6) 0.019(8) 0.016(13) 0.008(9) 0.004(9) 0.000(5)
Ir41 0.0168(11) 0.0225(10) 0.0257(12) 0.0094(9) 0.0086(10) 0.0061(9)
Ir42 0.0282(14) 0.0263(10) 0.0318(14) 0.0135(10) 0.0119(11) 0.0127(9)
Ir43 0.0186(11) 0.0294(11) 0.0316(13) 0.0092(10) 0.0111(9) 0.0063(9)
Ir44 0.0257(14) 0.0425(13) 0.0241(12) 0.0134(10) 0.0095(9) 0.0133(10)
C401 0.021(3) 0.024(3) 0.025(6) 0.005(3) 0.004(5) 0.001(3)
C402 0.021(3) 0.033(4) 0.034(9) 0.007(6) 0.004(4) 0.012(3)
C403 0.023(5) 0.026(2) 0.035(6) 0.013(4) 0.019(5) 0.006(2)
C404 0.023(4) 0.037(8) 0.025(5) 0.016(8) 0.007(6) 0.013(5)
C405 0.039(11) 0.034(8) 0.038(6) 0.020(7) 0.002(8) 0.011(6)
C406 0.029(9) 0.029(3) 0.041(8) 0.007(2) 0.010(9) 0.009(4)
C407 0.018(5) 0.045(8) 0.033(6) -0.001(7) 0.011(6) 0.008(6)
C408 0.029(6) 0.038(8) 0.044(9) 0.011(7) 0.025(5) 0.007(5)
C409 0.035(7) 0.038(9) 0.028(6) 0.005(5) 0.005(5) 0.010(7)
C410 0.040(9) 0.047(11) 0.029(4) 0.011(4) 0.018(6) 0.016(8)
C411 0.040(11) 0.044(7) 0.030(7) 0.019(7) 0.013(5) 0.012(7)
O401 0.044(8) 0.039(12) 0.11(2) 0.019(16) 0.047(18) -0.004(7)
O402 0.043(9) 0.046(12) 0.09(2) 0.000(16) 0.043(17) 0.025(9)
O403 0.022(14) 0.024(4) 0.06(2) 0.003(13) 0.035(15) 0.003(5)
O404 0.14(3) 0.20(3) 0.18(3) 0.09(2) -0.016(19) 0.12(2)
O405 0.08(2) 0.062(18) 0.040(15) 0.029(14) 0.004(16) 0.029(16)
O406 0.07(2) 0.024(10) 0.061(18) 0.007(8) 0.003(17) 0.009(15)
O407 0.08(2) 0.16(3) 0.066(17) 0.014(18) -0.039(15) 0.00(2)
O408 0.11(3) 0.11(2) 0.10(2) 0.068(19) 0.051(17) -0.004(17)
O409 0.077(18) 0.10(2) 0.11(2) 0.033(18) -0.016(18) -0.043(15)
O410 0.060(19) 0.09(2) 0.06(2) 0.007(15) 0.040(15) 0.024(16)
O411 0.11(3) 0.074(17) 0.11(2) 0.072(18) 0.032(18) 0.018(17)
Cr51 0.027(5) 0.024(4) 0.026(4) 0.012(3) 0.009(3) 0.008(3)
C501 0.030(7) 0.029(6) 0.026(6) 0.013(6) 0.008(6) 0.011(5)
C502 0.025(6) 0.032(7) 0.026(4) 0.011(6) 0.009(6) 0.012(5)
C503 0.026(7) 0.028(5) 0.025(5) 0.011(5) 0.009(6) 0.008(5)
C504 0.026(6) 0.029(6) 0.023(7) 0.012(6) 0.007(6) 0.011(5)
C505 0.027(6) 0.029(7) 0.021(7) 0.012(7) 0.005(6) 0.006(5)
C506 0.052(19) 0.036(9) 0.05(2) 0.028(14) 0.006(18) 0.015(10)
C507 0.030(8) 0.045(18) 0.049(19) 0.013(18) -0.006(12) 0.011(8)
C508 0.037(15) 0.026(6) 0.04(2) 0.007(7) 0.010(18) 0.005(9)
C509 0.034(12) 0.035(14) 0.04(2) 0.009(14) 0.006(12) 0.019(11)
C510 0.030(8) 0.044(14) 0.04(2) 0.013(17) 0.012(10) -0.002(10)
C511 0.027(6) 0.022(6) 0.026(7) 0.008(6) 0.008(6) 0.005(5)
C512 0.023(6) 0.022(6) 0.025(7) 0.008(6) 0.008(5) 0.005(5)
C513 0.021(7) 0.025(6) 0.025(6) 0.011(6) 0.008(6) 0.004(5)
C514 0.023(6) 0.028(7) 0.024(4) 0.012(6) 0.011(6) 0.002(5)
C515 0.027(7) 0.025(5) 0.026(5) 0.011(5) 0.012(6) 0.002(5)
C516 0.036(12) 0.030(13) 0.05(2) 0.016(14) 0.016(12) 0.017(11)
C517 0.021(8) 0.015(12) 0.02(2) -0.001(15) 0.010(10) 0.009(9)
C518 0.025(18) 0.029(9) 0.03(2) 0.018(13) -0.005(17) 0.001(9)
C519 0.023(8) 0.033(17) 0.026(17) 0.003(17) 0.005(11) 0.002(8)
C520 0.033(15) 0.026(6) 0.030(19) 0.010(7) 0.019(17) 0.001(9)
Cr61 0.024(4) 0.022(3) 0.022(4) 0.007(3) 0.007(3) 0.003(3)
C601 0.025(7) 0.027(7) 0.023(4) 0.009(6) 0.004(6) 0.004(5)
C602 0.025(6) 0.026(6) 0.022(4) 0.008(5) 0.005(6) 0.003(5)
C603 0.027(7) 0.024(5) 0.023(7) 0.007(4) 0.008(6) 0.005(5)
C604 0.026(6) 0.028(7) 0.021(8) 0.009(6) 0.007(6) 0.006(5)
C605 0.025(6) 0.027(7) 0.022(7) 0.010(7) 0.006(6) 0.004(5)
C606 0.023(14) 0.025(13) 0.021(16) 0.008(15) 0.007(14) 0.004(12)
C607 0.025(8) 0.026(15) 0.026(17) -0.002(14) 0.009(12) 0.002(8)
C608 0.032(17) 0.025(5) 0.01(2) 0.005(8) 0.007(16) 0.006(9)
C609 0.027(7) 0.026(16) 0.01(2) 0.004(14) 0.005(9) 0.006(8)
C610 0.028(13) 0.036(13) 0.05(2) 0.022(16) 0.016(14) 0.004(10)
C611 0.021(6) 0.025(7) 0.023(8) 0.006(6) 0.005(5) 0.005(5)
C612 0.023(6) 0.022(7) 0.023(6) 0.006(6) 0.007(5) 0.003(5)
C613 0.023(7) 0.022(8) 0.022(4) 0.007(6) 0.008(6) 0.006(5)
C614 0.022(6) 0.023(6) 0.022(4) 0.008(5) 0.006(5) 0.004(4)
C615 0.025(7) 0.022(5) 0.024(7) 0.008(4) 0.007(6) 0.006(5)
C616 0.024(6) 0.042(18) 0.03(2) 0.007(16) 0.002(8) 0.011(8)
C617 0.035(15) 0.027(11) 0.04(2) 0.008(15) 0.018(14) -0.002(10)
C618 0.036(14) 0.023(15) 0.028(17) 0.005(15) -0.003(15) 0.010(12)
C619 0.024(9) 0.025(15) 0.026(16) 0.005(13) 0.006(13) 0.002(9)
C620 0.038(18) 0.024(6) 0.02(2) 0.009(9) 0.006(16) 0.008(10)
Cl1 0.11(3) 0.14(2) 0.068(17) 0.027(14) 0.054(19) 0.01(2)
Cl2 0.047(18) 0.111(17) 0.13(2) 0.103(19) -0.012(17) -0.022(15)
C1S 0.04(3) 0.058(11) 0.048(17) 0.027(11) 0.01(2) 0.01(2)
C2S 0.06(3) 0.051(11) 0.051(17) 0.038(11) -0.01(2) 0.00(2)
C3S 0.06(4) 0.054(15) 0.049(19) 0.014(13) -0.01(2) 0.00(3)
C4S 0.05(3) 0.084(19) 0.056(19) 0.019(13) 0.03(2) 0.00(2)
C5S 0.07(3) 0.073(16) 0.069(19) 0.041(16) 0.03(2) 0.00(2)
C6S 0.07(4) 0.041(13) 0.039(19) 0.023(14) -0.02(2) 0.00(2)
Cl3 0.06(4) 0.07(2) 0.09(3) -0.01(2) 0.01(3) 0.01(3)
Cl4 0.17(6) 0.10(4) 0.10(3) 0.05(3) 0.08(4) 0.03(4)
C01S 0.05(3) 0.052(15) 0.06(2) 0.018(13) 0.01(2) 0.02(2)
C02S 0.06(3) 0.058(15) 0.05(2) 0.020(13) 0.00(2) 0.00(2)
C03S 0.06(4) 0.050(17) 0.06(2) 0.021(15) 0.01(3) 0.01(3)
C04S 0.06(4) 0.076(18) 0.05(2) 0.018(18) 0.00(3) 0.01(3)
C05S 0.06(3) 0.09(2) 0.07(2) 0.035(16) 0.03(2) 0.00(2)
C06S 0.07(3) 0.067(17) 0.08(2) 0.036(14) 0.02(2) 0.00(2)
Cl81 0.09(4) 0.14(3) 0.10(3) 0.05(2) -0.05(2) 0.01(3)
Cl82 0.13(4) 0.16(3) 0.12(3) 0.06(3) 0.02(3) 0.05(3)
C81 0.12(4) 0.12(2) 0.13(3) 0.043(19) 0.01(3) 0.02(3)
C82 0.11(3) 0.12(2) 0.12(2) 0.044(16) 0.01(2) 0.02(2)
C83 0.13(4) 0.12(3) 0.13(3) 0.05(2) 0.02(3) 0.02(3)
C84 0.15(4) 0.15(3) 0.14(3) 0.06(2) 0.04(3) 0.01(3)
C85 0.15(3) 0.15(3) 0.14(3) 0.040(18) 0.05(2) 0.02(2)
C86 0.13(3) 0.14(2) 0.14(3) 0.041(17) 0.02(2) 0.03(2)
Cl83 0.15(4) 0.16(3) 0.15(4) 0.00(3) 0.04(3) 0.04(3)
Cl84 0.16(4) 0.18(3) 0.20(4) 0.10(3) -0.01(3) 0.05(3)
C91 0.10(3) 0.12(2) 0.12(2) 0.030(17) 0.02(2) 0.02(2)
C92 0.11(4) 0.12(3) 0.13(3) 0.046(19) 0.01(2) 0.01(2)
C93 0.15(3) 0.15(2) 0.14(3) 0.050(18) 0.05(2) 0.01(2)
C94 0.13(3) 0.15(2) 0.13(3) 0.03(2) 0.03(2) 0.04(2)
C95 0.13(4) 0.13(3) 0.15(3) 0.05(2) 0.02(3) 0.03(3)
C96 0.12(4) 0.13(3) 0.13(3) 0.05(2) 0.02(3) 0.02(3)
Cl73 0.26(3) 0.16(2) 0.20(2) 0.090(18) 0.09(2) 0.03(2)
Cl74 0.161(17) 0.14(2) 0.25(3) 0.12(2) 0.036(17) 0.007(16)
C701 0.190(18) 0.11(3) 0.14(2) 0.102(19) 0.035(15) 0.01(3)
C702 0.160(17) 0.13(3) 0.16(2) 0.09(2) 0.027(17) 0.00(3)
C703 0.16(2) 0.14(3) 0.15(3) 0.07(2) 0.01(2) 0.00(3)
C704 0.16(2) 0.10(3) 0.15(3) 0.08(2) 0.01(2) 0.00(3)
C705 0.16(2) 0.14(4) 0.15(3) 0.09(2) 0.005(19) 0.00(3)
C706 0.189(18) 0.16(4) 0.14(3) 0.08(2) 0.013(19) 0.00(3)
Cl71 0.23(2) 0.086(14) 0.21(2) 0.083(14) 0.17(2) 0.071(16)
Cl72 0.108(14) 0.137(18) 0.13(2) 0.081(15) 0.032(13) 0.008(14)
C21S 0.128(16) 0.09(3) 0.09(2) 0.035(16) 0.047(18) 0.04(2)
C22S 0.110(16) 0.08(3) 0.10(2) 0.031(16) 0.031(16) 0.02(2)
C23S 0.119(17) 0.06(3) 0.08(3) 0.019(17) 0.018(18) 0.02(2)
C24S 0.116(16) 0.08(3) 0.11(3) 0.068(18) 0.02(2) 0.04(2)
C25S 0.086(17) 0.13(3) 0.10(3) 0.08(2) 0.008(19) -0.01(2)
C26S 0.136(16) 0.09(3) 0.07(2) 0.063(16) 0.035(17) -0.02(2)

loop_
_atom_type_symbol
_atom_type_description
_atom_type_scat_dispersion_real
_atom_type_scat_dispersion_imag
_atom_type_scat_source
C C 0.0033 0.0016 'International Tables Vol C Tables 4.2.6.8 and 6.1.1.4'
H H 0.0000 0.0000 'International Tables Vol C Tables 4.2.6.8 and 6.1.1.4'
N N 0.0061 0.0033 'International Tables Vol C Tables 4.2.6.8 and 6.1.1.4'
Cl Cl 0.1484 0.1585 'International Tables Vol C Tables 4.2.6.8 and 6.1.1.4'
Cr Cr 0.3209 0.6236 'International Tables Vol C Tables 4.2.6.8 and 6.1.1.4'
Sn Sn -0.6537 1.4246 'International Tables Vol C Tables 4.2.6.8 and 6.1.1.4'
Ir Ir -1.4442 7.9887 'International Tables Vol C Tables 4.2.6.8 and 6.1.1.4'
O O 0.0106 0.0060 'International Tables Vol C Tables 4.2.6.8 and 6.1.1.4'

loop_
_geom_angle_atom_site_label_1
_geom_angle_atom_site_label_2
_geom_angle_atom_site_label_3
_geom_angle
_geom_angle_site_symmetry_1
_geom_angle_site_symmetry_3
_geom_angle_publ_flag
N103 Sn1 N101 134.4(10) . . ?
N103 Sn1 N102 79.6(8) . . ?
N101 Sn1 N102 81.0(8) . . ?
N103 Sn1 N104 82.2(8) . . ?
N101 Sn1 N104 82.7(8) . . ?
N102 Sn1 N104 134.4(9) . . ?
N103 Sn1 Ir21 108.4(7) . . ?
N101 Sn1 Ir21 116.9(7) . . ?
N102 Sn1 Ir21 109.8(7) . . ?
N104 Sn1 Ir21 115.6(7) . . ?
C104 N101 C101 113(2) . . ?
C104 N101 Sn1 123.3(17) . . ?
C101 N101 Sn1 119.9(17) . . ?
C108 N102 C105 110(2) . . ?
C108 N102 Sn1 121.8(17) . . ?
C105 N102 Sn1 121.0(17) . . ?
C109 N103 C112 110(2) . . ?
C109 N103 Sn1 124.1(18) . . ?
C112 N103 Sn1 117.9(17) . . ?
C116 N104 C113 115(2) . . ?
C116 N104 Sn1 120.3(17) . . ?
C113 N104 Sn1 120.7(15) . . ?
C101 N105 C116 119(2) . . ?
C105 N106 C104 117(2) . . ?
C109 N107 C108 121(2) . . ?
C113 N108 C112 120(2) . . ?
N105 C101 N101 134(2) . . ?
N105 C101 C102 120(2) . . ?
N101 C101 C102 106(2) . . ?
C117 C102 C103 118(2) . . ?
C117 C102 C101 135(2) . . ?
C103 C102 C101 107(2) . . ?
C102 C103 C118 123(2) . . ?
C102 C103 C104 106(2) . . ?
C118 C103 C104 131(2) . . ?
N101 C104 N106 133(2) . . ?
N101 C104 C103 108(2) . . ?
N106 C104 C103 120(2) . . ?
N106 C105 N102 131(2) . . ?
N106 C105 C106 120(2) . . ?
N102 C105 C106 109(2) . . ?
C119 C106 C105 133(2) . . ?
C119 C106 C107 121(2) . . ?
C105 C106 C107 106(2) . . ?
C120 C107 C108 131(3) . . ?
C120 C107 C106 122(2) . . ?
C108 C107 C106 107(2) . . ?
N102 C108 N107 129(2) . . ?
N102 C108 C107 108(2) . . ?
N107 C108 C107 123(2) . . ?
N103 C109 N107 128(2) . . ?
N103 C109 C110 112(2) . . ?
N107 C109 C110 120(2) . . ?
C121 C110 C109 135(2) . . ?
C121 C110 C111 118(2) . . ?
C109 C110 C111 106(2) . . ?
C122 C111 C110 122(2) . . ?
C122 C111 C112 134(2) . . ?
C110 C111 C112 104(2) . . ?
N108 C112 N103 134(2) . . ?
N108 C112 C111 119(2) . . ?
N103 C112 C111 107(2) . . ?
N108 C113 N104 131(2) . . ?
N108 C113 C114 125(2) . . ?
N104 C113 C114 103(2) . . ?
C115 C114 C123 122(2) . . ?
C115 C114 C113 108(2) . . ?
C123 C114 C113 130(2) . . ?
C114 C115 C124 117(2) . . ?
C114 C115 C116 111(2) . . ?
C124 C115 C116 132(2) . . ?
N105 C116 N104 132(2) . . ?
N105 C116 C115 125(2) . . ?
N104 C116 C115 103(2) . . ?
C102 C117 C125 123(2) . . ?
C103 C118 C130 121(2) . . ?
C106 C119 C131 117(2) . . ?
C107 C120 C136 119(3) . . ?
C110 C121 C137 121(3) . . ?
C111 C122 C142 119(2) . . ?
C143 C123 C114 118(2) . . ?
C115 C124 C148 125(3) . . ?
C126 C125 C117 122(2) . . ?
C126 C125 C130 119(2) . . ?
C117 C125 C130 119(2) . . ?
C127 C126 C125 117(3) . . ?
C126 C127 C128 127(3) . . ?
C129 C128 C127 116(3) . . ?
C128 C129 C130 126(3) . . ?
C129 C130 C118 129(2) . . ?
C129 C130 C125 115(2) . . ?
C118 C130 C125 116(2) . . ?
C136 C131 C132 123(2) . . ?
C136 C131 C119 120(2) . . ?
C132 C131 C119 117(2) . . ?
C133 C132 C131 117(3) . . ?
C132 C133 C134 122(3) . . ?
C135 C134 C133 122(3) . . ?
C134 C135 C136 119(3) . . ?
C131 C136 C135 117(2) . . ?
C131 C136 C120 121(2) . . ?
C135 C136 C120 122(2) . . ?
C121 C137 C142 119(2) . . ?
C121 C137 C138 123(2) . . ?
C142 C137 C138 117(2) . . ?
C139 C138 C137 120(3) . . ?
C138 C139 C140 124(3) . . ?
C141 C140 C139 119(3) . . ?
C140 C141 C142 120(3) . . ?
C122 C142 C137 120(2) . . ?
C122 C142 C141 121(2) . . ?
C137 C142 C141 118(2) . . ?
C123 C143 C148 124(2) . . ?
C123 C143 C144 120(2) . . ?
C148 C143 C144 116(2) . . ?
C145 C144 C143 120(3) . . ?
C144 C145 C146 121(3) . . ?
C147 C146 C145 121(3) . . ?
C146 C147 C148 119(3) . . ?
C147 C148 C143 123(2) . . ?
C147 C148 C124 124(3) . . ?
C143 C148 C124 113(2) . . ?
C204 Ir21 C201 103.3 . . ?
C204 Ir21 C203 90.9 . . ?
C201 Ir21 C203 165.0 . . ?
C204 Ir21 Sn1 85.91(10) . . ?
C201 Ir21 Sn1 92.81(9) . . ?
C203 Ir21 Sn1 92.84(10) . . ?
C204 Ir21 Ir24 102.9 . . ?
C201 Ir21 Ir24 86.5 . . ?
C203 Ir21 Ir24 85.8 . . ?
Sn1 Ir21 Ir24 171.12(10) . . ?
C204 Ir21 Ir22 150.4 . . ?
C201 Ir21 Ir22 55.3 . . ?
C203 Ir21 Ir22 109.7 . . ?
Sn1 Ir21 Ir22 113.00(9) . . ?
Ir24 Ir21 Ir22 59.6 . . ?
C204 Ir21 Ir23 135.2 . . ?
C201 Ir21 Ir23 114.8 . . ?
C203 Ir21 Ir23 50.2 . . ?
Sn1 Ir21 Ir23 113.47(10) . . ?
Ir24 Ir21 Ir23 59.2 . . ?
Ir22 Ir21 Ir23 59.5 . . ?
C206 Ir22 C205 97.5 . . ?
C206 Ir22 C202 102.7 . . ?
C205 Ir22 C202 95.6 . . ?
C206 Ir22 C201 96.0 . . ?
C205 Ir22 C201 96.1 . . ?
C202 Ir22 C201 156.5 . . ?
C206 Ir22 Ir24 93.6 . . ?
C205 Ir22 Ir24 168.8 . . ?
C202 Ir22 Ir24 83.2 . . ?
C201 Ir22 Ir24 81.4 . . ?
C206 Ir22 Ir23 140.9 . . ?
C205 Ir22 Ir23 111.1 . . ?
C202 Ir22 Ir23 50.1 . . ?
C201 Ir22 Ir23 106.5 . . ?
Ir24 Ir22 Ir23 59.8 . . ?
C206 Ir22 Ir21 133.0 . . ?
C205 Ir22 Ir21 110.5 . . ?
C202 Ir22 Ir21 110.9 . . ?
C201 Ir22 Ir21 45.7 . . ?
Ir24 Ir22 Ir21 60.0 . . ?
Ir23 Ir22 Ir21 60.8 . . ?
C208 Ir23 C207 95.0 . . ?
C208 Ir23 C202 101.2 . . ?
C207 Ir23 C202 95.4 . . ?
C208 Ir23 C203 99.6 . . ?
C207 Ir23 C203 95.0 . . ?
C202 Ir23 C203 155.8 . . ?
C208 Ir23 Ir24 92.2 . . ?
C207 Ir23 Ir24 172.7 . . ?
C202 Ir23 Ir24 82.2 . . ?
C203 Ir23 Ir24 84.7 . . ?
C208 Ir23 Ir22 137.9 . . ?
C207 Ir23 Ir22 113.5 . . ?
C202 Ir23 Ir22 48.2 . . ?
C203 Ir23 Ir22 107.6 . . ?
Ir24 Ir23 Ir22 59.8 . . ?
C208 Ir23 Ir21 135.1 . . ?
C207 Ir23 Ir21 115.0 . . ?
C202 Ir23 Ir21 108.0 . . ?
C203 Ir23 Ir21 47.9 . . ?
Ir24 Ir23 Ir21 59.7 . . ?
Ir22 Ir23 Ir21 59.7 . . ?
C210 Ir24 C209 100.9 . . ?
C210 Ir24 C211 104.5 . . ?
C209 Ir24 C211 102.7 . . ?
C210 Ir24 Ir23 94.0 . . ?
C209 Ir24 Ir23 150.8 . . ?
C211 Ir24 Ir23 97.5 . . ?
C210 Ir24 Ir22 97.0 . . ?
C209 Ir24 Ir22 92.7 . . ?
C211 Ir24 Ir22 150.4 . . ?
Ir23 Ir24 Ir22 60.4 . . ?
C210 Ir24 Ir21 151.9 . . ?
C209 Ir24 Ir21 97.0 . . ?
C211 Ir24 Ir21 92.4 . . ?
Ir23 Ir24 Ir21 61.1 . . ?
Ir22 Ir24 Ir21 60.4 . . ?
O201 C201 Ir21 151.1 . . ?
O201 C201 Ir22 129.9 . . ?
Ir21 C201 Ir22 79.0 . . ?
O202 C202 Ir22 139.1 . . ?
O202 C202 Ir23 139.2 . . ?
Ir22 C202 Ir23 81.6 . . ?
O203 C203 Ir21 142.5 . . ?
O203 C203 Ir23 135.6 . . ?
Ir21 C203 Ir23 81.9 . . ?
O204 C204 Ir21 176.2 . . ?
O205 C205 Ir22 175.8 . . ?
O206 C206 Ir22 176.2 . . ?
O207 C207 Ir23 173.8 . . ?
O208 C208 Ir23 177.6 . . ?
O209 C209 Ir24 175.2 . . ?
O210 C210 Ir24 178.2 . . ?
O211 C211 Ir24 178.7 . . ?
N303 Sn2 N301 134.5(10) . . ?
N303 Sn2 N302 79.7(8) . . ?
N301 Sn2 N302 81.0(8) . . ?
N303 Sn2 N304 82.2(8) . . ?
N301 Sn2 N304 82.7(8) . . ?
N302 Sn2 N304 134.4(9) . . ?
N303 Sn2 Ir41 117.7(7) . . ?
N301 Sn2 Ir41 107.7(7) . . ?
N302 Sn2 Ir41 111.4(6) . . ?
N304 Sn2 Ir41 114.1(7) . . ?
C304 N301 C301 113(2) . . ?
C304 N301 Sn2 123.2(17) . . ?
C301 N301 Sn2 119.8(17) . . ?
C308 N302 C305 110(2) . . ?
C308 N302 Sn2 121.9(17) . . ?
C305 N302 Sn2 121.0(17) . . ?
C309 N303 C312 110(2) . . ?
C309 N303 Sn2 124.1(18) . . ?
C312 N303 Sn2 117.8(17) . . ?
C316 N304 C313 115(2) . . ?
C316 N304 Sn2 120.3(17) . . ?
C313 N304 Sn2 120.8(15) . . ?
C301 N305 C316 119(2) . . ?
C305 N306 C304 117(2) . . ?
C309 N307 C308 121(2) . . ?
C313 N308 C312 120(2) . . ?
N305 C301 N301 134(2) . . ?
N305 C301 C302 120(2) . . ?
N301 C301 C302 106(2) . . ?
C317 C302 C303 118(2) . . ?
C317 C302 C301 135(2) . . ?
C303 C302 C301 107(2) . . ?
C302 C303 C318 123(2) . . ?
C302 C303 C304 106(2) . . ?
C318 C303 C304 131(2) . . ?
N301 C304 N306 133(2) . . ?
N301 C304 C303 108(2) . . ?
N306 C304 C303 120(2) . . ?
N306 C305 N302 131(2) . . ?
N306 C305 C306 120(2) . . ?
N302 C305 C306 109(2) . . ?
C319 C306 C305 133(2) . . ?
C319 C306 C307 121(2) . . ?
C305 C306 C307 106(2) . . ?
C320 C307 C308 131(3) . . ?
C320 C307 C306 122(2) . . ?
C308 C307 C306 107(2) . . ?
N302 C308 N307 129(2) . . ?
N302 C308 C307 108(2) . . ?
N307 C308 C307 123(2) . . ?
N303 C309 N307 128(2) . . ?
N303 C309 C310 112(2) . . ?
N307 C309 C310 120(2) . . ?
C321 C310 C309 135(2) . . ?
C321 C310 C311 118(2) . . ?
C309 C310 C311 106(2) . . ?
C322 C311 C310 121(2) . . ?
C322 C311 C312 134(2) . . ?
C310 C311 C312 104(2) . . ?
N308 C312 N303 134(2) . . ?
N308 C312 C311 119(2) . . ?
N303 C312 C311 107(2) . . ?
N308 C313 N304 132(2) . . ?
N308 C313 C314 125(2) . . ?
N304 C313 C314 103(2) . . ?
C315 C314 C323 122(2) . . ?
C315 C314 C313 108(2) . . ?
C323 C314 C313 130(2) . . ?
C314 C315 C324 117(2) . . ?
C314 C315 C316 111(2) . . ?
C324 C315 C316 132(2) . . ?
N305 C316 N304 132(2) . . ?
N305 C316 C315 125(2) . . ?
N304 C316 C315 103(2) . . ?
C302 C317 C325 123(2) . . ?
C303 C318 C330 121(2) . . ?
C306 C319 C331 117(2) . . ?
C307 C320 C336 119(3) . . ?
C310 C321 C337 121(3) . . ?
C311 C322 C342 119(2) . . ?
C343 C323 C314 118(2) . . ?
C315 C324 C348 125(3) . . ?
C326 C325 C317 122(2) . . ?
C326 C325 C330 119(2) . . ?
C317 C325 C330 119(2) . . ?
C327 C326 C325 117(3) . . ?
C326 C327 C328 127(3) . . ?
C329 C328 C327 116(3) . . ?
C328 C329 C330 126(3) . . ?
C329 C330 C318 129(2) . . ?
C329 C330 C325 115(2) . . ?
C318 C330 C325 116(2) . . ?
C336 C331 C332 123(2) . . ?
C336 C331 C319 120(2) . . ?
C332 C331 C319 117(2) . . ?
C333 C332 C331 117(3) . . ?
C332 C333 C334 122(3) . . ?
C335 C334 C333 122(3) . . ?
C334 C335 C336 119(3) . . ?
C331 C336 C335 117(2) . . ?
C331 C336 C320 121(2) . . ?
C335 C336 C320 122(2) . . ?
C321 C337 C342 119(2) . . ?
C321 C337 C338 123(2) . . ?
C342 C337 C338 117(2) . . ?
C339 C338 C337 120(3) . . ?
C338 C339 C340 125(3) . . ?
C341 C340 C339 119(3) . . ?
C340 C341 C342 121(3) . . ?
C322 C342 C337 120(2) . . ?
C322 C342 C341 121(2) . . ?
C337 C342 C341 118(2) . . ?
C323 C343 C348 124(2) . . ?
C323 C343 C344 120(2) . . ?
C348 C343 C344 116(2) . . ?
C345 C344 C343 120(3) . . ?
C344 C345 C346 121(3) . . ?
C347 C346 C345 121(3) . . ?
C346 C347 C348 119(3) . . ?
C347 C348 C343 123(2) . . ?
C347 C348 C324 124(3) . . ?
C343 C348 C324 113(2) . . ?
C404 Ir41 C401 103.3 . . ?
C404 Ir41 C403 90.9 . . ?
C401 Ir41 C403 165.0 . . ?
C404 Ir41 Sn2 85.29(9) . . ?
C401 Ir41 Sn2 97.90(9) . . ?
C403 Ir41 Sn2 87.76(9) . . ?
C404 Ir41 Ir44 102.9 . . ?
C401 Ir41 Ir44 86.5 . . ?
C403 Ir41 Ir44 85.8 . . ?
Sn2 Ir41 Ir44 169.64(10) . . ?
C404 Ir41 Ir42 150.4 . . ?
C401 Ir41 Ir42 55.3 . . ?
C403 Ir41 Ir42 109.7 . . ?
Sn2 Ir41 Ir42 115.53(9) . . ?
Ir44 Ir41 Ir42 59.6 . . ?
C404 Ir41 Ir43 135.2 . . ?
C401 Ir41 Ir43 114.8 . . ?
C403 Ir41 Ir43 50.2 . . ?
Sn2 Ir41 Ir43 110.49(10) . . ?
Ir44 Ir41 Ir43 59.2 . . ?
Ir42 Ir41 Ir43 59.5 . . ?
C406 Ir42 C405 97.5 . . ?
C406 Ir42 C402 102.7 . . ?
C405 Ir42 C402 95.6 . . ?
C406 Ir42 C401 96.0 . . ?
C405 Ir42 C401 96.1 . . ?
C402 Ir42 C401 156.5 . . ?
C406 Ir42 Ir44 93.6 . . ?
C405 Ir42 Ir44 168.8 . . ?
C402 Ir42 Ir44 83.2 . . ?
C401 Ir42 Ir44 81.4 . . ?
C406 Ir42 Ir43 140.8 . . ?
C405 Ir42 Ir43 111.1 . . ?
C402 Ir42 Ir43 50.1 . . ?
C401 Ir42 Ir43 106.5 . . ?
Ir44 Ir42 Ir43 59.8 . . ?
C406 Ir42 Ir41 133.0 . . ?
C405 Ir42 Ir41 110.5 . . ?
C402 Ir42 Ir41 110.9 . . ?
C401 Ir42 Ir41 45.7 . . ?
Ir44 Ir42 Ir41 60.0 . . ?
Ir43 Ir42 Ir41 60.8 . . ?
C408 Ir43 C407 95.0 . . ?
C408 Ir43 C402 101.2 . . ?
C407 Ir43 C402 95.4 . . ?
C408 Ir43 C403 99.6 . . ?
C407 Ir43 C403 95.0 . . ?
C402 Ir43 C403 155.8 . . ?
C408 Ir43 Ir44 92.2 . . ?
C407 Ir43 Ir44 172.7 . . ?
C402 Ir43 Ir44 82.2 . . ?
C403 Ir43 Ir44 84.7 . . ?
C408 Ir43 Ir42 137.9 . . ?
C407 Ir43 Ir42 113.5 . . ?
C402 Ir43 Ir42 48.2 . . ?
C403 Ir43 Ir42 107.6 . . ?
Ir44 Ir43 Ir42 59.8 . . ?
C408 Ir43 Ir41 135.1 . . ?
C407 Ir43 Ir41 115.0 . . ?
C402 Ir43 Ir41 107.9 . . ?
C403 Ir43 Ir41 47.9 . . ?
Ir44 Ir43 Ir41 59.7 . . ?
Ir42 Ir43 Ir41 59.7 . . ?
C410 Ir44 C409 100.9 . . ?
C410 Ir44 C411 104.5 . . ?
C409 Ir44 C411 102.7 . . ?
C410 Ir44 Ir43 94.0 . . ?
C409 Ir44 Ir43 150.8 . . ?
C411 Ir44 Ir43 97.5 . . ?
C410 Ir44 Ir42 97.0 . . ?
C409 Ir44 Ir42 92.7 . . ?
C411 Ir44 Ir42 150.4 . . ?
Ir43 Ir44 Ir42 60.4 . . ?
C410 Ir44 Ir41 151.9 . . ?
C409 Ir44 Ir41 97.0 . . ?
C411 Ir44 Ir41 92.4 . . ?
Ir43 Ir44 Ir41 61.1 . . ?
Ir42 Ir44 Ir41 60.4 . . ?
O401 C401 Ir41 151.1 . . ?
O401 C401 Ir42 129.9 . . ?
Ir41 C401 Ir42 79.0 . . ?
O402 C402 Ir42 139.1 . . ?
O402 C402 Ir43 139.2 . . ?
Ir42 C402 Ir43 81.7 . . ?
O403 C403 Ir41 142.5 . . ?
O403 C403 Ir43 135.6 . . ?
Ir41 C403 Ir43 81.9 . . ?
O404 C404 Ir41 176.2 . . ?
O405 C405 Ir42 175.8 . . ?
O406 C406 Ir42 176.3 . . ?
O407 C407 Ir43 173.8 . . ?
O408 C408 Ir43 177.6 . . ?
O409 C409 Ir44 175.2 . . ?
O410 C410 Ir44 178.2 . . ?
O411 C411 Ir44 178.7 . . ?
C512 Cr51 C501 140(2) . . ?
C512 Cr51 C515 63.2(18) . . ?
C501 Cr51 C515 119.1(18) . . ?
C512 Cr51 C503 117.2(19) . . ?
C501 Cr51 C503 61.7(18) . . ?
C515 Cr51 C503 178.4(19) . . ?
C512 Cr51 C513 36.4(17) . . ?
C501 Cr51 C513 176(2) . . ?
C515 Cr51 C513 61.5(17) . . ?
C503 Cr51 C513 117.8(17) . . ?
C512 Cr51 C505 179.5(19) . . ?
C501 Cr51 C505 40.4(18) . . ?
C515 Cr51 C505 116.4(18) . . ?
C503 Cr51 C505 63.3(18) . . ?
C513 Cr51 C505 143.7(18) . . ?
C512 Cr51 C514 62.4(19) . . ?
C501 Cr51 C514 145.8(18) . . ?
C515 Cr51 C514 36.5(17) . . ?
C503 Cr51 C514 142.0(17) . . ?
C513 Cr51 C514 37.1(16) . . ?
C505 Cr51 C514 117.4(19) . . ?
C512 Cr51 C502 118(2) . . ?
C501 Cr51 C502 32.7(16) . . ?
C515 Cr51 C502 141.7(17) . . ?
C503 Cr51 C502 39.7(17) . . ?
C513 Cr51 C502 144.3(19) . . ?
C505 Cr51 C502 62.1(19) . . ?
C514 Cr51 C502 178.1(17) . . ?
C512 Cr51 C511 38.6(17) . . ?
C501 Cr51 C511 115.2(18) . . ?
C515 Cr51 C511 38.1(17) . . ?
C503 Cr51 C511 143.1(19) . . ?
C513 Cr51 C511 62.3(17) . . ?
C505 Cr51 C511 140.9(17) . . ?
C514 Cr51 C511 62.8(18) . . ?
C502 Cr51 C511 116.3(18) . . ?
C512 Cr51 C504 140.2(17) . . ?
C501 Cr51 C504 65.3(18) . . ?
C515 Cr51 C504 142.9(19) . . ?
C503 Cr51 C504 35.8(17) . . ?
C513 Cr51 C504 117.1(17) . . ?
C505 Cr51 C504 40.3(17) . . ?
C514 Cr51 C504 117.6(18) . . ?
C502 Cr51 C504 63.4(18) . . ?
C511 Cr51 C504 178.6(18) . . ?
C502 C501 C505 113(4) . . ?
C502 C501 C506 130(5) . . ?
C505 C501 C506 117(4) . . ?
C502 C501 Cr51 77(3) . . ?
C505 C501 Cr51 72(3) . . ?
C506 C501 Cr51 123(4) . . ?
C501 C502 C507 132(5) . . ?
C501 C502 C503 109(5) . . ?
C507 C502 C503 119(4) . . ?
C501 C502 Cr51 71(3) . . ?
C507 C502 Cr51 124(4) . . ?
C503 C502 Cr51 68(3) . . ?
C504 C503 C508 120(4) . . ?
C504 C503 C502 110(4) . . ?
C508 C503 C502 129(5) . . ?
C504 C503 Cr51 74(3) . . ?
C508 C503 Cr51 126(4) . . ?
C502 C503 Cr51 72(3) . . ?
C503 C504 C509 133(4) . . ?
C503 C504 C505 106(4) . . ?
C509 C504 C505 122(4) . . ?
C503 C504 Cr51 70(3) . . ?
C509 C504 Cr51 124(4) . . ?
C505 C504 Cr51 69(3) . . ?
C510 C505 C501 131(4) . . ?
C510 C505 C504 127(4) . . ?
C501 C505 C504 102(4) . . ?
C510 C505 Cr51 120(4) . . ?
C501 C505 Cr51 68(3) . . ?
C504 C505 Cr51 70(3) . . ?
C512 C511 C515 102(4) . . ?
C512 C511 C516 130(5) . . ?
C515 C511 C516 127(4) . . ?
C512 C511 Cr51 66(3) . . ?
C515 C511 Cr51 68(3) . . ?
C516 C511 Cr51 119(4) . . ?
C513 C512 C511 111(4) . . ?
C513 C512 C517 125(4) . . ?
C511 C512 C517 123(4) . . ?
C513 C512 Cr51 75(3) . . ?
C511 C512 Cr51 76(3) . . ?
C517 C512 Cr51 125(4) . . ?
C512 C513 C514 109(4) . . ?
C512 C513 C518 125(4) . . ?
C514 C513 C518 126(4) . . ?
C512 C513 Cr51 68(3) . . ?
C514 C513 Cr51 73(3) . . ?
C518 C513 Cr51 123(4) . . ?
C515 C514 C513 106(4) . . ?
C515 C514 C519 128(4) . . ?
C513 C514 C519 126(4) . . ?
C515 C514 Cr51 69(3) . . ?
C513 C514 Cr51 70(3) . . ?
C519 C514 Cr51 124(4) . . ?
C514 C515 C511 111(4) . . ?
C514 C515 C520 127(5) . . ?
C511 C515 C520 122(4) . . ?
C514 C515 Cr51 74(3) . . ?
C511 C515 Cr51 73(3) . . ?
C520 C515 Cr51 123(3) . . ?
C614 Cr61 C612 61.6(18) . . ?
C614 Cr61 C602 175(2) . . ?
C612 Cr61 C602 116.0(19) . . ?
C614 Cr61 C615 37.0(17) . . ?
C612 Cr61 C615 62.1(17) . . ?
C602 Cr61 C615 138.4(18) . . ?
C614 Cr61 C605 116.7(19) . . ?
C612 Cr61 C605 178.0(18) . . ?
C602 Cr61 C605 65.7(18) . . ?
C615 Cr61 C605 117.4(18) . . ?
C614 Cr61 C601 142.0(17) . . ?
C612 Cr61 C601 141.2(19) . . ?
C602 Cr61 C601 37.2(17) . . ?
C615 Cr61 C601 115.6(17) . . ?
C605 Cr61 C601 40.8(17) . . ?
C614 Cr61 C603 145.9(19) . . ?
C612 Cr61 C603 118.7(18) . . ?
C602 Cr61 C603 38.8(17) . . ?
C615 Cr61 C603 177.1(18) . . ?
C605 Cr61 C603 61.9(17) . . ?
C601 Cr61 C603 61.9(17) . . ?
C614 Cr61 C613 36.5(16) . . ?
C612 Cr61 C613 35.8(17) . . ?
C602 Cr61 C613 143.8(17) . . ?
C615 Cr61 C613 60.8(17) . . ?
C605 Cr61 C613 142.2(18) . . ?
C601 Cr61 C613 175.7(19) . . ?
C603 Cr61 C613 121.6(17) . . ?
C614 Cr61 C611 62.3(18) . . ?
C612 Cr61 C611 36.0(16) . . ?
C602 Cr61 C611 113.2(19) . . ?
C615 Cr61 C611 38.4(17) . . ?
C605 Cr61 C611 144.8(17) . . ?
C601 Cr61 C611 115.8(18) . . ?
C603 Cr61 C611 140.6(18) . . ?
C613 Cr61 C611 60.0(17) . . ?
C614 Cr61 C604 119.4(19) . . ?
C612 Cr61 C604 142.2(17) . . ?
C602 Cr61 C604 65.2(19) . . ?
C615 Cr61 C604 144.1(18) . . ?
C605 Cr61 C604 37.1(16) . . ?
C601 Cr61 C604 64.3(18) . . ?
C603 Cr61 C604 36.9(17) . . ?
C613 Cr61 C604 119.9(17) . . ?
C611 Cr61 C604 177.4(17) . . ?
C602 C601 C606 127(4) . . ?
C602 C601 C605 108(4) . . ?
C606 C601 C605 125(4) . . ?
C602 C601 Cr61 70(3) . . ?
C606 C601 Cr61 125(3) . . ?
C605 C601 Cr61 70(3) . . ?
C601 C602 C607 127(4) . . ?
C601 C602 C603 106(4) . . ?
C607 C602 C603 127(4) . . ?
C601 C602 Cr61 73(3) . . ?
C607 C602 Cr61 129(4) . . ?
C603 C602 Cr61 72(3) . . ?
C604 C603 C602 113(4) . . ?
C604 C603 C608 120(4) . . ?
C602 C603 C608 127(4) . . ?
C604 C603 Cr61 74(3) . . ?
C602 C603 Cr61 69(3) . . ?
C608 C603 Cr61 124(3) . . ?
C603 C604 C605 106(4) . . ?
C603 C604 C609 128(4) . . ?
C605 C604 C609 126(4) . . ?
C603 C604 Cr61 69(3) . . ?
C605 C604 Cr61 69(3) . . ?
C609 C604 Cr61 123(4) . . ?
C604 C605 C610 130(5) . . ?
C604 C605 C601 107(4) . . ?
C610 C605 C601 123(4) . . ?
C604 C605 Cr61 74(3) . . ?
C610 C605 Cr61 126(4) . . ?
C601 C605 Cr61 70(3) . . ?
C612 C611 C615 105(4) . . ?
C612 C611 C616 132(5) . . ?
C615 C611 C616 123(4) . . ?
C612 C611 Cr61 67(3) . . ?
C615 C611 Cr61 69(3) . . ?
C616 C611 Cr61 121(4) . . ?
C613 C612 C611 112(4) . . ?
C613 C612 C617 121(4) . . ?
C611 C612 C617 127(5) . . ?
C613 C612 Cr61 76(3) . . ?
C611 C612 Cr61 77(3) . . ?
C617 C612 Cr61 123(3) . . ?
C612 C613 C614 106(4) . . ?
C612 C613 C618 135(4) . . ?
C614 C613 C618 117(4) . . ?
C612 C613 Cr61 68(3) . . ?
C614 C613 Cr61 66(3) . . ?
C618 C613 Cr61 117(3) . . ?
C613 C614 C615 111(4) . . ?
C613 C614 C619 127(4) . . ?
C615 C614 C619 119(4) . . ?
C613 C614 Cr61 78(3) . . ?
C615 C614 Cr61 77(3) . . ?
C619 C614 Cr61 129(4) . . ?
C614 C615 C620 134(5) . . ?
C614 C615 C611 105(4) . . ?
C620 C615 C611 121(4) . . ?
C614 C615 Cr61 66(3) . . ?
C620 C615 Cr61 119(4) . . ?
C611 C615 Cr61 72(3) . . ?
C2S C1S C6S 120.0 . . ?
C2S C1S Cl1 120.00(9) . . ?
C6S C1S Cl1 120.00(9) . . ?
C1S C2S C3S 120.0 . . ?
C1S C2S Cl2 120.00(9) . . ?
C3S C2S Cl2 120.00(9) . . ?
C2S C3S C4S 120.0 . . ?
C5S C4S C3S 120.0 . . ?
C6S C5S C4S 120.0 . . ?
C5S C6S C1S 120.0 . . ?
C02S C01S C06S 120.0 . . ?
C02S C01S Cl3 120.0(2) . . ?
C06S C01S Cl3 120.0(2) . . ?
C03S C02S C01S 120.0 . . ?
C03S C02S Cl4 120.0(2) . . ?
C01S C02S Cl4 120.0(2) . . ?
C02S C03S C04S 120.0 . . ?
C05S C04S C03S 120.0 . . ?
C04S C05S C06S 120.0 . . ?
C05S C06S C01S 120.0 . . ?
C82 C81 C86 120.0 . . ?
C82 C81 Cl81 119.9(2) . . ?
C86 C81 Cl81 119.9(2) . . ?
C81 C82 C83 120.0 . . ?
C81 C82 Cl82 119.9(3) . . ?
C83 C82 Cl82 119.9(3) . . ?
C84 C83 C82 120.0 . . ?
C85 C84 C83 120.00(5) . . ?
C84 C85 C86 120.0 . . ?
C85 C86 C81 120.0 . . ?
C92 C91 C96 120.0 . . ?
C92 C91 Cl83 119.9(2) . . ?
C96 C91 Cl83 119.9(3) . . ?
C93 C92 C91 120.0 . . ?
C93 C92 Cl84 119.9(3) . . ?
C91 C92 Cl84 119.9(3) . . ?
C92 C93 C94 120.0 . . ?
C95 C94 C93 120.0 . . ?
C94 C95 C96 120.0 . . ?
C95 C96 C91 120.0 . . ?
C702 C701 C706 120.0 . . ?
C702 C701 Cl73 119.8(2) . . ?
C706 C701 Cl73 119.8(2) . . ?
C701 C702 C703 120.0 . . ?
C701 C702 Cl74 119.9(2) . . ?
C703 C702 Cl74 119.9(2) . . ?
C702 C703 C704 120.0 . . ?
C705 C704 C703 120.0 . . ?
C704 C705 C706 120.0 . . ?
C705 C706 C701 120.0 . . ?
C22S C21S C26S 120.0 . . ?
C22S C21S Cl71 119.9(2) . . ?
C26S C21S Cl71 119.9(2) . . ?
C23S C22S C21S 120.0 . . ?
C23S C22S Cl72 120.0(2) . . ?
C21S C22S Cl72 120.0(2) . . ?
C22S C23S C24S 120.0 . . ?
C25S C24S C23S 120.0 . . ?
C24S C25S C26S 120.0 . . ?
C25S C26S C21S 120.0 . . ?

loop_
_geom_bond_atom_site_label_1
_geom_bond_atom_site_label_2
_geom_bond_distance
_geom_bond_site_symmetry_2
_geom_bond_publ_flag
Sn1 N103 2.14(2) . ?
Sn1 N101 2.15(2) . ?
Sn1 N102 2.18(2) . ?
Sn1 N104 2.19(2) . ?
Sn1 Ir21 2.606(4) . ?
N101 C104 1.30(3) . ?
N101 C101 1.38(3) . ?
N102 C108 1.35(3) . ?
N102 C105 1.36(3) . ?
N103 C109 1.32(3) . ?
N103 C112 1.43(3) . ?
N104 C116 1.36(3) . ?
N104 C113 1.41(3) . ?
N105 C101 1.30(3) . ?
N105 C116 1.32(3) . ?
N106 C105 1.34(3) . ?
N106 C104 1.40(3) . ?
N107 C109 1.35(3) . ?
N107 C108 1.36(3) . ?
N108 C113 1.26(3) . ?
N108 C112 1.32(3) . ?
C101 C102 1.46(4) . ?
C102 C117 1.36(3) . ?
C102 C103 1.39(3) . ?
C103 C118 1.40(4) . ?
C103 C104 1.49(4) . ?
C105 C106 1.41(3) . ?
C106 C119 1.40(3) . ?
C106 C107 1.43(4) . ?
C107 C120 1.33(3) . ?
C107 C108 1.42(3) . ?
C109 C110 1.47(4) . ?
C110 C121 1.35(3) . ?
C110 C111 1.47(3) . ?
C111 C122 1.32(4) . ?
C111 C112 1.54(4) . ?
C113 C114 1.45(3) . ?
C114 C115 1.39(4) . ?
C114 C123 1.41(3) . ?
C115 C124 1.41(3) . ?
C115 C116 1.45(3) . ?
C117 C125 1.44(4) . ?
C118 C130 1.43(4) . ?
C119 C131 1.46(3) . ?
C120 C136 1.45(4) . ?
C121 C137 1.39(4) . ?
C122 C142 1.41(3) . ?
C123 C143 1.40(3) . ?
C124 C148 1.42(3) . ?
C125 C126 1.43(4) . ?
C125 C130 1.47(3) . ?
C126 C127 1.35(4) . ?
C127 C128 1.36(4) . ?
C128 C129 1.34(4) . ?
C129 C130 1.38(4) . ?
C131 C136 1.39(4) . ?
C131 C132 1.44(4) . ?
C132 C133 1.36(4) . ?
C133 C134 1.39(4) . ?
C134 C135 1.37(4) . ?
C135 C136 1.45(3) . ?
C137 C142 1.41(3) . ?
C137 C138 1.49(4) . ?
C138 C139 1.30(4) . ?
C139 C140 1.38(4) . ?
C140 C141 1.37(4) . ?
C141 C142 1.46(4) . ?
C143 C148 1.42(4) . ?
C143 C144 1.44(4) . ?
C144 C145 1.37(4) . ?
C145 C146 1.40(4) . ?
C146 C147 1.38(4) . ?
C147 C148 1.38(3) . ?
Ir21 C204 1.8565 . ?
Ir21 C201 1.9921 . ?
Ir21 C203 2.0698 . ?
Ir21 Ir24 2.7231 . ?
Ir21 Ir22 2.7320 . ?
Ir21 Ir23 2.7612 . ?
Ir22 C206 1.8739 . ?
Ir22 C205 1.9056 . ?
Ir22 C202 2.0553 . ?
Ir22 C201 2.2896 . ?
Ir22 Ir24 2.7101 . ?
Ir22 Ir23 2.7257 . ?
Ir23 C208 1.8766 . ?
Ir23 C207 1.9123 . ?
Ir23 C202 2.1136 . ?
Ir23 C203 2.1440 . ?
Ir23 Ir24 2.7092 . ?
Ir24 C210 1.9183 . ?
Ir24 C209 1.9215 . ?
Ir24 C211 1.9220 . ?
C201 O201 1.1555 . ?
C202 O202 1.1664 . ?
C203 O203 1.1635 . ?
C204 O204 1.1384 . ?
C205 O205 1.1340 . ?
C206 O206 1.1347 . ?
C207 O207 1.1231 . ?
C208 O208 1.1369 . ?
C209 O209 1.1359 . ?
C210 O210 1.1369 . ?
C211 O211 1.1390 . ?
Sn2 N303 2.14(2) . ?
Sn2 N301 2.15(2) . ?
Sn2 N302 2.18(2) . ?
Sn2 N304 2.19(2) . ?
Sn2 Ir41 2.616(4) . ?
N301 C304 1.30(3) . ?
N301 C301 1.38(3) . ?
N302 C308 1.35(3) . ?
N302 C305 1.36(3) . ?
N303 C309 1.32(3) . ?
N303 C312 1.43(3) . ?
N304 C316 1.36(3) . ?
N304 C313 1.41(3) . ?
N305 C301 1.30(3) . ?
N305 C316 1.32(3) . ?
N306 C305 1.34(3) . ?
N306 C304 1.40(3) . ?
N307 C309 1.35(3) . ?
N307 C308 1.36(3) . ?
N308 C313 1.26(3) . ?
N308 C312 1.32(3) . ?
C301 C302 1.46(4) . ?
C302 C317 1.36(3) . ?
C302 C303 1.39(3) . ?
C303 C318 1.40(4) . ?
C303 C304 1.49(4) . ?
C305 C306 1.41(3) . ?
C306 C319 1.40(3) . ?
C306 C307 1.43(4) . ?
C307 C320 1.33(3) . ?
C307 C308 1.42(3) . ?
C309 C310 1.47(4) . ?
C310 C321 1.35(3) . ?
C310 C311 1.47(3) . ?
C311 C322 1.32(4) . ?
C311 C312 1.54(4) . ?
C313 C314 1.45(3) . ?
C314 C315 1.39(4) . ?
C314 C323 1.41(3) . ?
C315 C324 1.41(3) . ?
C315 C316 1.45(3) . ?
C317 C325 1.44(4) . ?
C318 C330 1.43(4) . ?
C319 C331 1.46(3) . ?
C320 C336 1.45(4) . ?
C321 C337 1.39(4) . ?
C322 C342 1.41(3) . ?
C323 C343 1.40(3) . ?
C324 C348 1.42(4) . ?
C325 C326 1.43(4) . ?
C325 C330 1.47(3) . ?
C326 C327 1.35(4) . ?
C327 C328 1.36(4) . ?
C328 C329 1.34(4) . ?
C329 C330 1.38(4) . ?
C331 C336 1.39(4) . ?
C331 C332 1.44(4) . ?
C332 C333 1.36(4) . ?
C333 C334 1.39(4) . ?
C334 C335 1.37(4) . ?
C335 C336 1.45(4) . ?
C337 C342 1.41(3) . ?
C337 C338 1.49(4) . ?
C338 C339 1.30(4) . ?
C339 C340 1.38(4) . ?
C340 C341 1.37(4) . ?
C341 C342 1.46(4) . ?
C343 C348 1.42(4) . ?
C343 C344 1.44(4) . ?
C344 C345 1.37(4) . ?
C345 C346 1.40(4) . ?
C346 C347 1.38(4) . ?
C347 C348 1.38(3) . ?
Ir41 C404 1.8566 . ?
Ir41 C401 1.9921 . ?
Ir41 C403 2.0699 . ?
Ir41 Ir44 2.7231 . ?
Ir41 Ir42 2.7319 . ?
Ir41 Ir43 2.7612 . ?
Ir42 C406 1.8739 . ?
Ir42 C405 1.9054 . ?
Ir42 C402 2.0553 . ?
Ir42 C401 2.2896 . ?
Ir42 Ir44 2.7102 . ?
Ir42 Ir43 2.7257 . ?
Ir43 C408 1.8766 . ?
Ir43 C407 1.9123 . ?
Ir43 C402 2.1135 . ?
Ir43 C403 2.1441 . ?
Ir43 Ir44 2.7091 . ?
Ir44 C410 1.9182 . ?
Ir44 C409 1.9216 . ?
Ir44 C411 1.9220 . ?
C401 O401 1.1555 . ?
C402 O402 1.1666 . ?
C403 O403 1.1634 . ?
C404 O404 1.1385 . ?
C405 O405 1.1342 . ?
C406 O406 1.1347 . ?
C407 O407 1.1232 . ?
C408 O408 1.1369 . ?
C409 O409 1.1359 . ?
C410 O410 1.1369 . ?
C411 O411 1.1391 . ?
Cr51 C512 2.11(5) . ?
Cr51 C501 2.17(5) . ?
Cr51 C515 2.18(5) . ?
Cr51 C503 2.19(5) . ?
Cr51 C513 2.20(5) . ?
Cr51 C505 2.23(5) . ?
Cr51 C514 2.24(5) . ?
Cr51 C502 2.24(5) . ?
Cr51 C511 2.24(5) . ?
Cr51 C504 2.25(5) . ?
C501 C502 1.24(6) . ?
C501 C505 1.52(7) . ?
C501 C506 1.61(6) . ?
C502 C507 1.47(7) . ?
C502 C503 1.51(6) . ?
C503 C504 1.37(7) . ?
C503 C508 1.44(6) . ?
C504 C509 1.49(6) . ?
C504 C505 1.54(6) . ?
C505 C510 1.51(7) . ?
C511 C512 1.44(6) . ?
C511 C515 1.45(7) . ?
C511 C516 1.45(6) . ?
C512 C513 1.35(6) . ?
C512 C517 1.51(6) . ?
C513 C514 1.41(6) . ?
C513 C518 1.54(6) . ?
C514 C515 1.38(6) . ?
C514 C519 1.50(7) . ?
C515 C520 1.54(6) . ?
Cr61 C614 2.08(5) . ?
Cr61 C612 2.14(5) . ?
Cr61 C602 2.18(5) . ?
Cr61 C615 2.21(5) . ?
Cr61 C605 2.21(5) . ?
Cr61 C601 2.22(5) . ?
Cr61 C603 2.22(5) . ?
Cr61 C613 2.23(5) . ?
Cr61 C611 2.26(5) . ?
Cr61 C604 2.28(5) . ?
C601 C602 1.40(6) . ?
C601 C606 1.54(6) . ?
C601 C605 1.54(7) . ?
C602 C607 1.41(6) . ?
C602 C603 1.46(7) . ?
C603 C604 1.43(7) . ?
C603 C608 1.51(6) . ?
C604 C605 1.43(6) . ?
C604 C609 1.45(6) . ?
C605 C610 1.47(6) . ?
C611 C612 1.36(6) . ?
C611 C615 1.47(7) . ?
C611 C616 1.47(6) . ?
C612 C613 1.35(6) . ?
C612 C617 1.55(6) . ?
C613 C614 1.36(6) . ?
C613 C618 1.54(6) . ?
C614 C615 1.37(6) . ?
C614 C619 1.53(6) . ?
C615 C620 1.45(6) . ?
Cl1 C1S 1.691(14) . ?
Cl2 C2S 1.691(14) . ?
C1S C2S 1.3900 . ?
C1S C6S 1.3900 . ?
C2S C3S 1.3900 . ?
C3S C4S 1.3900 . ?
C4S C5S 1.3900 . ?
C5S C6S 1.3900 . ?
Cl3 C01S 1.691(14) . ?
Cl4 C02S 1.691(14) . ?
C01S C02S 1.3900 . ?
C01S C06S 1.3900 . ?
C02S C03S 1.3900 . ?
C03S C04S 1.3900 . ?
C04S C05S 1.3900 . ?
C05S C06S 1.3900 . ?
Cl81 C81 1.692(14) . ?
Cl82 C82 1.692(14) . ?
C81 C82 1.3900 . ?
C81 C86 1.3900 . ?
C82 C83 1.3900 . ?
C83 C84 1.3900 . ?
C84 C85 1.3900 . ?
C85 C86 1.3900 . ?
Cl83 C91 1.692(14) . ?
Cl84 C92 1.692(14) . ?
C91 C92 1.3900 . ?
C91 C96 1.3900 . ?
C92 C93 1.3900 . ?
C93 C94 1.3900 . ?
C94 C95 1.3900 . ?
C95 C96 1.3900 . ?
Cl73 C701 1.692(14) . ?
Cl74 C702 1.692(14) . ?
C701 C702 1.3900 . ?
C701 C706 1.3900 . ?
C702 C703 1.3900 . ?
C703 C704 1.3900 . ?
C704 C705 1.3900 . ?
C705 C706 1.3900 . ?
Cl71 C21S 1.692(14) . ?
Cl72 C22S 1.691(14) . ?
C21S C22S 1.3900 . ?
C21S C26S 1.3900 . ?
C22S C23S 1.3900 . ?
C23S C24S 1.3900 . ?
C24S C25S 1.3900 . ?
C25S C26S 1.3900 . ?

loop_
_twin_individual_id
_twin_individual_mass_fraction_refined
_oxdiff_twin_reflns_isolated
_oxdiff_twin_reflns_overlapped
_twin_individual_twin_lattice_type
_twin_individual_twin_matrix_11
_twin_individual_twin_matrix_12
_twin_individual_twin_matrix_13
_twin_individual_twin_matrix_21
_twin_individual_twin_matrix_22
_twin_individual_twin_matrix_23
_twin_individual_twin_matrix_31
_twin_individual_twin_matrix_32
_twin_individual_twin_matrix_33
1 0.6149 17542 28110 ref 1.0000 0.0000 0.0000 0.0000 1.0000 0.0000 0.0000 0.0000 1.0000
2 0.3851 17552 28110 nmt 0.9999 0.0000 -0.0001 0.2001 -1.0007 -0.0016 0.2427 0.0018 -1.0000
